data_1557572
loop_
_publ_author_name
'Yelgaonkar, Shweta P.'
'Swenson, Dale C.'
'MacGillivray, Leonard R.'

_publ_section_title
;
 Supramolecular chemistry under mechanochemical conditions: a small
 molecule template generated and integrated into a
 molecular-to-supramolecular and back-to-molecular cascade reaction
;
_journal_issue 13
_journal_name_full 'Chemical Science'
_journal_page_first 3569
_journal_page_last 3573
_journal_paper_doi 10.1039/C9SC05823K
_journal_volume 11
_journal_year 2020
_chemical_absolute_configuration unk
_chemical_formula_moiety 'C8 H8 O5'
_chemical_formula_sum 'C8 H8 O5'
_chemical_formula_weight 184.14
_chemical_name_systematic 'exo,exo-7-oxa-5-norbornene-2,3-dicarboxylic acid'
_space_group_crystal_system monoclinic
_space_group_IT_number 4
_space_group_name_Hall 'P 2yb'
_space_group_name_H-M_alt 'P 1 21 1'
_atom_sites_solution_hydrogens geom
_audit_creation_date 2018-10-22
_audit_creation_method
;
Olex2 1.2
(compiled 2018.05.29 svn.r3508 for OlexSys, GUI svn.r5506)
;
_audit_update_record
;
2019-03-04 deposited with the CCDC.	2020-03-09 downloaded from the CCDC.
;
_cell_angle_alpha 90
_cell_angle_beta 93.72(3)
_cell_angle_gamma 90
_cell_formula_units_Z 16
_cell_length_a 9.2321(19)
_cell_length_b 18.768(4)
_cell_length_c 18.876(4)
_cell_measurement_reflns_used 6898
_cell_measurement_temperature 190(2)
_cell_measurement_theta_max 48.97
_cell_measurement_theta_min 6.128
_cell_volume 3263.7(12)
_computing_molecular_graphics 'Olex2 (Dolomanov et al., 2009)'
_computing_publication_material 'Olex2 (Dolomanov et al., 2009)'
_computing_structure_refinement 'ShelXL (Sheldrick, 2015)'
_diffrn_ambient_temperature 190.15
_diffrn_measured_fraction_theta_full 0.999
_diffrn_measured_fraction_theta_max 0.993
_diffrn_measurement_device_type 'Nonius APEX II Kappa'
_diffrn_radiation_type MoK\a
_diffrn_radiation_wavelength 0.71073
_diffrn_reflns_av_R_equivalents 0.0553
_diffrn_reflns_av_unetI/netI 0.0725
_diffrn_reflns_Laue_measured_fraction_full 0.999
_diffrn_reflns_Laue_measured_fraction_max 0.993
_diffrn_reflns_limit_h_max 11
_diffrn_reflns_limit_h_min -11
_diffrn_reflns_limit_k_max 23
_diffrn_reflns_limit_k_min -23
_diffrn_reflns_limit_l_max 20
_diffrn_reflns_limit_l_min -23
_diffrn_reflns_number 50626
_diffrn_reflns_point_group_measured_fraction_full 0.950
_diffrn_reflns_point_group_measured_fraction_max 0.928
_diffrn_reflns_theta_full 25.242
_diffrn_reflns_theta_max 26.432
_diffrn_reflns_theta_min 2.162
_exptl_absorpt_coefficient_mu 0.127
_exptl_absorpt_correction_T_max 0.7253
_exptl_absorpt_correction_T_min 0.6778
_exptl_absorpt_correction_type multi-scan
_exptl_absorpt_process_details
;
SADABS-2014/5 (Bruker,2014/5) was used for absorption correction.
wR2(int) was 0.0696 before and 0.0639 after correction.
The Ratio of minimum to maximum transmission is 0.9345.
The \l/2 correction factor is 0.00150.
;
_exptl_crystal_colour colourless
_exptl_crystal_colour_primary colourless
_exptl_crystal_density_diffrn 1.499
_exptl_crystal_description prism
_exptl_crystal_F_000 1536
_exptl_crystal_recrystallization_method 'slow evaporation from ethyl acetate'
_exptl_crystal_size_max 0.28
_exptl_crystal_size_mid 0.19
_exptl_crystal_size_min 0.13
_refine_diff_density_max 0.328
_refine_diff_density_min -0.292
_refine_diff_density_rms 0.057
_refine_ls_abs_structure_details
;
 Flack x determined using 2575 quotients [(I+)-(I-)]/[(I+)+(I-)]
 (Parsons, Flack and Wagner, Acta Cryst. B69 (2013) 249-259).
;
_refine_ls_abs_structure_Flack -0.5(9)
_refine_ls_extinction_method none
_refine_ls_goodness_of_fit_ref 1.023
_refine_ls_hydrogen_treatment constr
_refine_ls_matrix_type full
_refine_ls_number_parameters 1156
_refine_ls_number_reflns 12483
_refine_ls_number_restraints 1296
_refine_ls_restrained_S_all 1.000
_refine_ls_R_factor_all 0.1096
_refine_ls_R_factor_gt 0.0584
_refine_ls_shift/su_max 0.001
_refine_ls_shift/su_mean 0.000
_refine_ls_structure_factor_coef Fsqd
_refine_ls_weighting_details 'w=1/[\s^2^(Fo^2^)+(0.0672P)^2^+1.6901P] where P=(Fo^2^+2Fc^2^)/3'
_refine_ls_weighting_scheme calc
_refine_ls_wR_factor_gt 0.1352
_refine_ls_wR_factor_ref 0.1632
_reflns_Friedel_coverage 0.811
_reflns_Friedel_fraction_full 0.897
_reflns_Friedel_fraction_max 0.859
_reflns_number_gt 7838
_reflns_number_total 12483
_reflns_threshold_expression 'I > 2\s(I)'
_cod_data_source_file c9sc05823k1.cif
_cod_data_source_block dalecorrectedmcg1797a_a
_cod_depositor_comments
;Adding full bibliography for 1557570--1557572.cif.

 Adding full bibliography for 1557570--1557572.cif.
;
_cod_original_cell_volume 3263.8(11)
_cod_database_code 1557572
_shelx_shelxl_version_number 2014/7
_shelx_space_group_comment
;
The symmetry employed for this shelxl refinement is uniquely defined
by the following loop, which should always be used as a source of
symmetry information in preference to the above space-group names.
They are only intended as comments.
;
_shelx_estimated_absorpt_t_max 0.984
_shelx_estimated_absorpt_t_min 0.965
_olex2_refinement_description
;
1. Fixed Uiso
 At 1 times of:
  All O(O,O) groups
 At 1.2 times of:
  All C(H) groups
 At 1.5 times of:
  All O(H) groups, All O(H,H) groups
2. Restrained distances
 C6-C8 \\sim C6'-C8 \\sim C7-C9 \\sim C7'-C9
 with sigma of 0.01
 C16-C18 \\sim C16'-C18 \\sim C17-C19 \\sim C17'-C19
 with sigma of 0.01
 C26-C28 \\sim C26'-C28 \\sim C27-C29 \\sim C27'-C29
 with sigma of 0.02
 C36-C38 \\sim C36'-C38 \\sim C37-C39 \\sim C37'-C39
 with sigma of 0.01
 C69-O69A \\sim C69-O69C
 with sigma of 0.01
 C69-O69B \\sim C69-O69D
 with sigma of 0.01
 O69A-O69B \\sim O69C-O69D
 with sigma of 0.01
 C78-O78A \\sim C78-O78C
 with sigma of 0.01
 C78-O78B \\sim C78-O78B
 with sigma of 0.01
 O78A-O78B \\sim O78C-O78D
 with sigma of 0.01
3. Restrained planarity
 C67, C69, O69C, O69D
 with sigma of 0.1
 C76, C78, O78C, O78D
 with sigma of 0.1
4. Uiso/Uaniso restraints and constraints
Uanis(C6) = Uanis(C6')
Uanis(C7) = Uanis(C7')
Uanis(C16) = Uanis(C16')
Uanis(C17) = Uanis(C17')
Uanis(C27) = Uanis(C26')
Uanis(C27) = Uanis(C27')
Uanis(C36) = Uanis(C36')
Uanis(C37) = Uanis(C37')
5. Rigid body (RIGU) restrains
 All non-hydrogen atoms
 with sigma for 1-2 distances of 0.004 and sigma for 1-3 distances of 0.004
6. Same fragment restrains
{O1, C2, C3, C4, C5, C6, C7} sigma for 1-2: 0.02, 1-3: 0.04
as
{O1', C2', C3', C4', C5', C6', C7'}
{O11, C12, C13, C14, C15, C16, C17} sigma for 1-2: 0.02, 1-3: 0.04
as
{O11', C12', C13', C14', C15', C16', C17'}
{O21, C22, C23, C24, C25, C26, C27} sigma for 1-2: 0.02, 1-3: 0.04
as
{O21', C22', C23', C24', C25', C26', C27'}
{O31, C32, C33, C34, C35, C36, C37} sigma for 1-2: 0.02, 1-3: 0.04
as
{O31', C32', C33', C34', C35', C36', C37'}
7. Others
 Sof(O1')=Sof(C2')=Sof(H2')=Sof(C3')=Sof(H3')=Sof(C4')=Sof(H4')=Sof(C5')=
 Sof(H5')=Sof(C6')=Sof(H6')=Sof(C7')=Sof(H7')=Sof(O21')=Sof(C22')=Sof(H22')=
 Sof(C23')=Sof(H23')=Sof(C24')=Sof(H24')=Sof(C25')=Sof(H25')=Sof(C26')=
 Sof(H26')=Sof(C27')=Sof(H27')=1-FVAR(1)
 Sof(O1)=Sof(C2)=Sof(H2)=Sof(C3)=Sof(H3)=Sof(C4)=Sof(H4)=Sof(C5)=Sof(H5)=
 Sof(C6)=Sof(H6)=Sof(C7)=Sof(H7)=Sof(O21)=Sof(C22)=Sof(H22)=Sof(C23)=Sof(H23)=
 Sof(C24)=Sof(H24)=Sof(C25)=Sof(H25)=Sof(C26)=Sof(H26)=Sof(C27)=Sof(H27)=FVAR(1)
 Sof(O11')=Sof(C12')=Sof(H12')=Sof(C13')=Sof(H13')=Sof(C14')=Sof(H14')=
 Sof(C15')=Sof(H15')=Sof(C16')=Sof(H16')=Sof(C17')=Sof(H17')=Sof(O31')=
 Sof(C32')=Sof(H32')=Sof(C33')=Sof(H33')=Sof(C34')=Sof(H34')=Sof(C35')=
 Sof(H35')=Sof(C36')=Sof(H36')=Sof(C37')=Sof(H37')=1-FVAR(2)
 Sof(O11)=Sof(C12)=Sof(H12)=Sof(C13)=Sof(H13)=Sof(C14)=Sof(H14)=Sof(C15)=
 Sof(H15)=Sof(C16)=Sof(H16)=Sof(C17)=Sof(H17)=Sof(O31)=Sof(C32)=Sof(H32)=
 Sof(C33)=Sof(H33)=Sof(C34)=Sof(H34)=Sof(C35)=Sof(H35)=Sof(C36)=Sof(H36)=
 Sof(C37)=Sof(H37)=FVAR(2)
 Sof(O69C)=Sof(H69C)=Sof(O69D)=Sof(O78C)=Sof(H78C)=Sof(O78D)=1-FVAR(3)
 Sof(O69B)=Sof(O69A)=Sof(H69A)=Sof(O78B)=Sof(O78A)=Sof(H78A)=FVAR(3)
8.a Ternary CH refined with riding coordinates:
 C2(H2), C5(H5), C6(H6), C7(H7), C2'(H2'), C5'(H5'), C6'(H6'), C7'(H7'),
 C12(H12), C15(H15), C16(H16), C17(H17), C12'(H12'), C15'(H15'), C16'(H16'),
 C17'(H17'), C22(H22), C25(H25), C26(H26), C27(H27), C22'(H22'), C25'(H25'),
 C26'(H26'), C27'(H27'), C32(H32), C35(H35), C36(H36), C37(H37), C32'(H32'),
 C35'(H35'), C36'(H36'), C37'(H37'), C42(H42), C45(H45), C46(H46), C47(H47),
 C52(H52), C55(H55), C56(H56), C57(H57), C62(H62), C65(H65), C66(H66), C67(H67),
  C72(H72), C75(H75), C76(H76), C77(H77)
8.b Aromatic/amide H refined with riding coordinates:
 C3(H3), C4(H4), C3'(H3'), C4'(H4'), C13(H13), C14(H14), C13'(H13'),
 C14'(H14'), C23(H23), C24(H24), C23'(H23'), C24'(H24'), C33(H33), C34(H34),
 C33'(H33'), C34'(H34'), C43(H43), C44(H44), C53(H53), C54(H54), C63(H63),
 C64(H64), C73(H73), C74(H74)
8.c Tetrahedral OH refined with riding coordinates:
 O8A(H8A), O9A(H9A), O18A(H18A), O19A(H19A), O28A(H28A), O29A(H29A),
 O38A(H38A), O39A(H39A), O48A(H48A), O49A(H49A), O58A(H58A), O59A(H59A),
 O68A(H68A), O69A(H69A), O69C(H69C), O78A(H78A), O78C(H78C), O79A(H79A)
;
_olex2_submission_original_sample_id mcg1797
_olex2_submission_special_instructions 'No special instructions were received'

loop_
_space_group_symop_operation_xyz
'x, y, z'
'-x, y+1/2, -z'

loop_
_atom_site_label
_atom_site_type_symbol
_atom_site_fract_x
_atom_site_fract_y
_atom_site_fract_z
_atom_site_U_iso_or_equiv
_atom_site_adp_type
_atom_site_occupancy
_atom_site_site_symmetry_order
_atom_site_calc_flag
_atom_site_refinement_flags_posn
_atom_site_refinement_flags_adp
_atom_site_refinement_flags_occupancy
_atom_site_disorder_assembly
_atom_site_disorder_group
O1 O 0.0249(5) 0.6837(3) 0.4009(3) 0.0237(12) Uani 0.825(3) 1 d D U P A 1
C2 C 0.1259(8) 0.7120(4) 0.4528(4) 0.0195(15) Uani 0.825(3) 1 d D U P A 1
H2 H 0.0938 0.7113 0.5024 0.023 Uiso 0.825(3) 1 calc R . P A 1
C3 C 0.1558(8) 0.7856(4) 0.4240(4) 0.0175(15) Uani 0.825(3) 1 d D U P A 1
H3 H 0.1789 0.8276 0.4505 0.021 Uiso 0.825(3) 1 calc R . P A 1
C4 C 0.1430(8) 0.7789(4) 0.3542(4) 0.0224(17) Uani 0.825(3) 1 d D U P A 1
H4 H 0.1554 0.8149 0.3198 0.027 Uiso 0.825(3) 1 calc R . P A 1
C5 C 0.1044(8) 0.7014(4) 0.3410(4) 0.0238(16) Uani 0.825(3) 1 d D U P A 1
H5 H 0.0536 0.6910 0.2937 0.029 Uiso 0.825(3) 1 calc R . P A 1
C6 C 0.2550(12) 0.6600(4) 0.3572(5) 0.0231(17) Uani 0.825(3) 1 d D U P A 1
H6 H 0.3369 0.6887 0.3399 0.028 Uiso 0.825(3) 1 calc R . P A 1
C7 C 0.2557(12) 0.6648(4) 0.4404(5) 0.0198(18) Uani 0.825(3) 1 d D U P A 1
H7 H 0.3455 0.6908 0.4580 0.024 Uiso 0.825(3) 1 calc R . P A 1
O1' O 0.472(2) 0.6925(13) 0.3821(14) 0.042(6) Uani 0.175(3) 1 d D U P A 2
C2' C 0.396(3) 0.7177(15) 0.4376(15) 0.038(6) Uani 0.175(3) 1 d D U P A 2
H2' H 0.4538 0.7206 0.4840 0.045 Uiso 0.175(3) 1 calc R . P A 2
C3' C 0.336(5) 0.7890(16) 0.4101(19) 0.057(9) Uani 0.175(3) 1 d D U P A 2
H3' H 0.3163 0.8299 0.4376 0.068 Uiso 0.175(3) 1 calc R . P A 2
C4' C 0.316(5) 0.7825(16) 0.3396(19) 0.051(8) Uani 0.175(3) 1 d D U P A 2
H4' H 0.2797 0.8168 0.3060 0.061 Uiso 0.175(3) 1 calc R . P A 2
C5' C 0.367(3) 0.7074(16) 0.3263(15) 0.040(6) Uani 0.175(3) 1 d D U P A 2
H5' H 0.3962 0.6973 0.2773 0.048 Uiso 0.175(3) 1 calc R . P A 2
C6' C 0.234(5) 0.6608(11) 0.352(2) 0.0231(17) Uani 0.175(3) 1 d D U P A 2
H6' H 0.1362 0.6816 0.3390 0.028 Uiso 0.175(3) 1 calc R . P A 2
C7' C 0.277(6) 0.6605(16) 0.435(2) 0.0198(18) Uani 0.175(3) 1 d D U P A 2
H7' H 0.1954 0.6902 0.4506 0.024 Uiso 0.175(3) 1 calc R . P A 2
C8 C 0.2542(7) 0.5873(4) 0.3248(4) 0.0281(16) Uani 1 1 d D U . . .
O8A O 0.1508(5) 0.5440(3) 0.3381(3) 0.0323(12) Uani 1 1 d . U . . .
H8A H 0.1617 0.5055 0.3163 0.048 Uiso 1 1 calc R . . . .
O8B O 0.3529(5) 0.5705(3) 0.2864(3) 0.0407(14) Uani 1 1 d . U . . .
C9 C 0.2529(7) 0.5955(3) 0.4777(4) 0.0235(14) Uani 1 1 d D U . . .
O9A O 0.3608(5) 0.5525(3) 0.4640(3) 0.0327(13) Uani 1 1 d . U . . .
H9A H 0.3529 0.5142 0.4864 0.049 Uiso 1 1 calc R . . . .
O9B O 0.1616(5) 0.5803(3) 0.5200(3) 0.0348(13) Uani 1 1 d . U . . .
O11 O 0.0449(5) 0.3171(3) 0.1408(3) 0.0392(15) Uani 0.854(3) 1 d D U P B 1
C12 C 0.1415(8) 0.2901(4) 0.1979(4) 0.0284(17) Uani 0.854(3) 1 d D U P B 1
H12 H 0.1005 0.2909 0.2456 0.034 Uiso 0.854(3) 1 calc R . P B 1
C13 C 0.1786(8) 0.2163(4) 0.1716(4) 0.0248(17) Uani 0.854(3) 1 d D U P B 1
H13 H 0.1981 0.1746 0.1991 0.030 Uiso 0.854(3) 1 calc R . P B 1
C14 C 0.1776(9) 0.2227(4) 0.1028(4) 0.032(2) Uani 0.854(3) 1 d D U P B 1
H14 H 0.1973 0.1865 0.0696 0.039 Uiso 0.854(3) 1 calc R . P B 1
C15 C 0.1387(9) 0.2996(4) 0.0864(4) 0.0323(18) Uani 0.854(3) 1 d D U P B 1
H15 H 0.0979 0.3087 0.0369 0.039 Uiso 0.854(3) 1 calc R . P B 1
C16 C 0.2781(8) 0.3432(3) 0.1095(4) 0.0190(15) Uani 0.854(3) 1 d D U P B 1
H16 H 0.3660 0.3185 0.0933 0.023 Uiso 0.854(3) 1 calc R . P B 1
C17 C 0.2732(8) 0.3362(4) 0.1918(4) 0.0208(16) Uani 0.854(3) 1 d D U P B 1
H17 H 0.3616 0.3105 0.2117 0.025 Uiso 0.854(3) 1 calc R . P B 1
O11' O 0.448(3) 0.3267(17) 0.1347(17) 0.047(7) Uani 0.146(3) 1 d D U P B 2
C12' C 0.358(4) 0.2960(18) 0.1863(16) 0.040(6) Uani 0.146(3) 1 d D U P B 2
H12' H 0.4038 0.2929 0.2357 0.048 Uiso 0.146(3) 1 calc R . P B 2
C13' C 0.308(5) 0.2254(17) 0.154(2) 0.049(9) Uani 0.146(3) 1 d D U P B 2
H13' H 0.2645 0.1873 0.1779 0.058 Uiso 0.146(3) 1 calc R . P B 2
C14' C 0.335(6) 0.2266(18) 0.088(2) 0.054(9) Uani 0.146(3) 1 d D U P B 2
H14' H 0.3381 0.1879 0.0556 0.065 Uiso 0.146(3) 1 calc R . P B 2
C15' C 0.360(4) 0.3052(19) 0.0740(17) 0.044(6) Uani 0.146(3) 1 d D U P B 2
H15' H 0.3953 0.3179 0.0267 0.052 Uiso 0.146(3) 1 calc R . P B 2
C16' C 0.215(3) 0.3416(9) 0.0939(17) 0.0190(15) Uani 0.146(3) 1 d D U P B 2
H16' H 0.1213 0.3234 0.0712 0.023 Uiso 0.146(3) 1 calc R . P B 2
C17' C 0.232(4) 0.3461(15) 0.1770(16) 0.0208(16) Uani 0.146(3) 1 d D U P B 2
H17' H 0.1472 0.3198 0.1944 0.025 Uiso 0.146(3) 1 calc R . P B 2
C18 C 0.2634(8) 0.4166(4) 0.0754(4) 0.0290(16) Uani 1 1 d D U . . .
O18B O 0.1654(6) 0.4599(3) 0.0881(3) 0.0442(15) Uani 1 1 d . U . . .
O18A O 0.3541(7) 0.4291(4) 0.0304(4) 0.080(3) Uani 1 1 d . U . . .
H18A H 0.3365 0.4690 0.0116 0.120 Uiso 1 1 calc R . . . .
C19 C 0.2608(8) 0.4079(4) 0.2288(4) 0.0266(15) Uani 1 1 d D U . . .
O19B O 0.1618(5) 0.4198(3) 0.2687(3) 0.0321(12) Uani 1 1 d . U . . .
O19A O 0.3664(5) 0.4503(3) 0.2195(3) 0.0389(13) Uani 1 1 d . U . . .
H19A H 0.3488 0.4903 0.2370 0.058 Uiso 1 1 calc R . . . .
O21 O 0.5302(6) 0.8082(3) 0.3653(3) 0.0323(14) Uani 0.825(3) 1 d D U P A 1
C22 C 0.6233(9) 0.7815(4) 0.3127(4) 0.0305(18) Uani 0.825(3) 1 d D U P A 1
H22 H 0.5793 0.7822 0.2629 0.037 Uiso 0.825(3) 1 calc R . P A 1
C23 C 0.6625(9) 0.7075(4) 0.3413(4) 0.0305(19) Uani 0.825(3) 1 d D U P A 1
H23 H 0.6808 0.6657 0.3149 0.037 Uiso 0.825(3) 1 calc R . P A 1
C24 C 0.6651(9) 0.7146(4) 0.4101(4) 0.0294(18) Uani 0.825(3) 1 d D U P A 1
H24 H 0.6866 0.6783 0.4443 0.035 Uiso 0.825(3) 1 calc R . P A 1
C25 C 0.6278(9) 0.7908(4) 0.4252(4) 0.0267(17) Uani 0.825(3) 1 d D U P A 1
H25 H 0.5896 0.7998 0.4728 0.032 Uiso 0.825(3) 1 calc R . P A 1
C26 C 0.7630(12) 0.8354(4) 0.4084(5) 0.025(2) Uani 0.825(3) 1 d D U P A 1
H26 H 0.8523 0.8131 0.4316 0.030 Uiso 0.825(3) 1 calc R . P A 1
C27 C 0.7661(9) 0.8285(4) 0.3256(4) 0.0226(17) Uani 0.825(3) 1 d D U P A 1
H27 H 0.8528 0.8001 0.3135 0.027 Uiso 0.825(3) 1 calc R . P A 1
O21' O 0.974(3) 0.8238(16) 0.3530(17) 0.057(7) Uani 0.175(3) 1 d D U P A 2
C22' C 0.877(3) 0.7911(18) 0.2972(16) 0.047(6) Uani 0.175(3) 1 d D U P A 2
H22' H 0.9075 0.7951 0.2475 0.057 Uiso 0.175(3) 1 calc R . P A 2
C23' C 0.856(5) 0.7153(16) 0.326(2) 0.054(9) Uani 0.175(3) 1 d D U P A 2
H23' H 0.8404 0.6723 0.2997 0.065 Uiso 0.175(3) 1 calc R . P A 2
C24' C 0.866(5) 0.7248(17) 0.393(2) 0.061(9) Uani 0.175(3) 1 d D U P A 2
H24' H 0.8597 0.6884 0.4280 0.074 Uiso 0.175(3) 1 calc R . P A 2
C25' C 0.890(4) 0.8033(18) 0.4092(17) 0.049(6) Uani 0.175(3) 1 d D U P A 2
H25' H 0.9368 0.8134 0.4575 0.058 Uiso 0.175(3) 1 calc R . P A 2
C26' C 0.747(5) 0.8432(17) 0.392(2) 0.0226(17) Uani 0.175(3) 1 d D U P A 2
H26' H 0.6728 0.8133 0.4143 0.027 Uiso 0.175(3) 1 calc R . P A 2
C27' C 0.728(4) 0.8252(13) 0.3120(18) 0.0226(17) Uani 0.175(3) 1 d D U P A 2
H27' H 0.6380 0.7996 0.2945 0.027 Uiso 0.175(3) 1 calc R . P A 2
C28 C 0.7498(7) 0.9111(4) 0.4339(4) 0.0250(15) Uani 1 1 d D U . . .
O28B O 0.6534(6) 0.9292(3) 0.4721(3) 0.0473(16) Uani 1 1 d . U . . .
O28A O 0.8564(5) 0.9530(3) 0.4186(3) 0.0332(13) Uani 1 1 d . U . . .
H28A H 0.8479 0.9924 0.4390 0.050 Uiso 1 1 calc R . . . .
C29 C 0.7566(7) 0.8959(4) 0.2816(4) 0.0294(16) Uani 1 1 d D U . . .
O29B O 0.8506(5) 0.9089(3) 0.2400(3) 0.0352(13) Uani 1 1 d . U . . .
O29A O 0.6483(5) 0.9375(3) 0.2902(3) 0.0355(13) Uani 1 1 d . U . . .
H29A H 0.6628 0.9770 0.2710 0.053 Uiso 1 1 calc R . . . .
O31 O 0.4477(6) 0.6846(3) 0.8888(3) 0.0396(14) Uani 0.854(3) 1 d D U P B 1
C32 C 0.3537(9) 0.7101(4) 0.9396(4) 0.0354(19) Uani 0.854(3) 1 d D U P B 1
H32 H 0.3949 0.7102 0.9899 0.042 Uiso 0.854(3) 1 calc R . P B 1
C33 C 0.3073(10) 0.7818(4) 0.9099(4) 0.035(2) Uani 0.854(3) 1 d D U P B 1
H33 H 0.2828 0.8229 0.9359 0.042 Uiso 0.854(3) 1 calc R . P B 1
C34 C 0.3079(9) 0.7752(4) 0.8399(4) 0.0296(18) Uani 0.854(3) 1 d D U P B 1
H34 H 0.2845 0.8107 0.8051 0.036 Uiso 0.854(3) 1 calc R . P B 1
C35 C 0.3543(9) 0.6985(4) 0.8273(4) 0.0326(18) Uani 0.854(3) 1 d D U P B 1
H35 H 0.3988 0.6901 0.7811 0.039 Uiso 0.854(3) 1 calc R . P B 1
C36 C 0.2240(14) 0.6505(4) 0.8406(5) 0.0312(18) Uani 0.854(3) 1 d D U P B 1
H36 H 0.1348 0.6719 0.8163 0.037 Uiso 0.854(3) 1 calc R . P B 1
C37 C 0.2149(8) 0.6587(4) 0.9231(4) 0.0293(18) Uani 0.854(3) 1 d D U P B 1
H37 H 0.1233 0.6835 0.9342 0.035 Uiso 0.854(3) 1 calc R . P B 1
O31' O 0.034(3) 0.6880(17) 0.8958(18) 0.050(7) Uani 0.146(3) 1 d D U P B 2
C32' C 0.138(4) 0.7136(19) 0.9482(17) 0.041(6) Uani 0.146(3) 1 d D U P B 2
H32' H 0.1073 0.7123 0.9980 0.049 Uiso 0.146(3) 1 calc R . P B 2
C33' C 0.167(5) 0.7861(17) 0.9198(19) 0.040(9) Uani 0.146(3) 1 d D U P B 2
H33' H 0.1773 0.8298 0.9451 0.047 Uiso 0.146(3) 1 calc R . P B 2
C34' C 0.176(6) 0.7747(19) 0.8498(19) 0.050(10) Uani 0.146(3) 1 d D U P B 2
H34' H 0.2150 0.8059 0.8162 0.060 Uiso 0.146(3) 1 calc R . P B 2
C35' C 0.110(4) 0.701(2) 0.8357(17) 0.047(7) Uani 0.146(3) 1 d D U P B 2
H35' H 0.0533 0.6955 0.7892 0.056 Uiso 0.146(3) 1 calc R . P B 2
C36' C 0.237(7) 0.6474(15) 0.850(3) 0.0312(18) Uani 0.146(3) 1 d D U P B 2
H36' H 0.3193 0.6727 0.8289 0.037 Uiso 0.146(3) 1 calc R . P B 2
C37' C 0.268(4) 0.6617(13) 0.932(2) 0.0293(18) Uani 0.146(3) 1 d D U P B 2
H37' H 0.3667 0.6816 0.9447 0.035 Uiso 0.146(3) 1 calc R . P B 2
C38 C 0.2403(8) 0.5762(4) 0.8144(4) 0.0358(18) Uani 1 1 d D U . . .
O38B O 0.3422(6) 0.5585(3) 0.7793(3) 0.0472(15) Uani 1 1 d . U . . .
O38A O 0.1370(5) 0.5332(3) 0.8285(3) 0.0471(15) Uani 1 1 d . U . . .
H38A H 0.1544 0.4925 0.8125 0.071 Uiso 1 1 calc R . . . .
C39 C 0.2368(7) 0.5930(4) 0.9676(4) 0.0304(16) Uani 1 1 d D U . . .
O39B O 0.3371(6) 0.5487(3) 0.9566(3) 0.0557(18) Uani 1 1 d . U . . .
O39A O 0.1497(5) 0.5825(3) 1.0160(3) 0.0459(15) Uani 1 1 d . U . . .
H39A H 0.1664 0.5425 1.0348 0.069 Uiso 1 1 calc R . . . .
O41 O 0.2185(5) 0.9350(3) 0.5223(3) 0.0331(12) Uani 1 1 d . U . . .
C42 C 0.1167(8) 0.9603(4) 0.5697(4) 0.0259(16) Uani 1 1 d . U . . .
H42 H 0.0129 0.9588 0.5510 0.031 Uiso 1 1 calc R . . . .
C43 C 0.1761(7) 1.0348(4) 0.5876(4) 0.0243(16) Uani 1 1 d . U . . .
H43 H 0.1219 1.0757 0.5992 0.029 Uiso 1 1 calc R . . . .
C44 C 0.3161(8) 1.0304(4) 0.5836(4) 0.0296(17) Uani 1 1 d . U . . .
H44 H 0.3855 1.0676 0.5908 0.035 Uiso 1 1 calc R . . . .
C45 C 0.3446(8) 0.9530(4) 0.5649(4) 0.0297(17) Uani 1 1 d . U . . .
H45 H 0.4381 0.9442 0.5424 0.036 Uiso 1 1 calc R . . . .
C46 C 0.3236(7) 0.9089(4) 0.6344(4) 0.0227(15) Uani 1 1 d . U . . .
H46 H 0.3688 0.9349 0.6765 0.027 Uiso 1 1 calc R . . . .
C47 C 0.1547(7) 0.9125(4) 0.6351(4) 0.0200(14) Uani 1 1 d . U . . .
H47 H 0.1275 0.9376 0.6790 0.024 Uiso 1 1 calc R . . . .
C48 C 0.3902(7) 0.8360(4) 0.6299(4) 0.0229(15) Uani 1 1 d . U . . .
O48A O 0.3507(5) 0.7958(3) 0.5790(3) 0.0405(14) Uani 1 1 d . U . . .
H48A H 0.4021 0.7588 0.5805 0.061 Uiso 1 1 calc R . . . .
O48B O 0.4864(6) 0.8186(3) 0.6763(3) 0.0519(15) Uani 1 1 d . U . . .
C49 C 0.0790(7) 0.8422(4) 0.6297(4) 0.0251(16) Uani 1 1 d . U . . .
O49A O 0.1212(5) 0.7966(3) 0.6793(3) 0.0356(13) Uani 1 1 d . U . . .
H49A H 0.0812 0.7570 0.6707 0.053 Uiso 1 1 calc R . . . .
O49B O -0.0178(5) 0.8292(3) 0.5841(3) 0.0348(13) Uani 1 1 d . U . . .
O51 O 0.7753(5) 0.5600(3) 0.7274(2) 0.0293(11) Uani 1 1 d . U . . .
C52 C 0.8767(7) 0.5373(4) 0.6772(4) 0.0238(15) Uani 1 1 d . U . . .
H52 H 0.9812 0.5407 0.6944 0.029 Uiso 1 1 calc R . . . .
C53 C 0.8251(7) 0.4638(4) 0.6584(4) 0.0267(16) Uani 1 1 d . U . . .
H53 H 0.8828 0.4245 0.6459 0.032 Uiso 1 1 calc R . . . .
C54 C 0.6835(7) 0.4648(4) 0.6629(4) 0.0300(17) Uani 1 1 d . U . . .
H54 H 0.6177 0.4263 0.6541 0.036 Uiso 1 1 calc R . . . .
C55 C 0.6477(7) 0.5391(4) 0.6847(4) 0.0298(16) Uani 1 1 d . U . . .
H55 H 0.5541 0.5444 0.7080 0.036 Uiso 1 1 calc R . . . .
C56 C 0.6620(7) 0.5862(4) 0.6159(4) 0.0195(14) Uani 1 1 d . U . . .
H56 H 0.6188 0.5599 0.5736 0.023 Uiso 1 1 calc R . . . .
C57 C 0.8312(7) 0.5861(3) 0.6142(3) 0.0174(14) Uani 1 1 d . U . . .
H57 H 0.8586 0.5629 0.5693 0.021 Uiso 1 1 calc R . . . .
C58 C 0.5864(7) 0.6560(4) 0.6218(4) 0.0225(15) Uani 1 1 d . U . . .
O58A O 0.6242(5) 0.6950(3) 0.6748(3) 0.0389(14) Uani 1 1 d . U . . .
H58A H 0.5757 0.7329 0.6728 0.058 Uiso 1 1 calc R . . . .
O58B O 0.4868(6) 0.6719(3) 0.5783(3) 0.0548(17) Uani 1 1 d . U . . .
C59 C 0.9008(7) 0.6584(4) 0.6202(4) 0.0188(14) Uani 1 1 d . U . . .
O59A O 0.8525(6) 0.7044(3) 0.5724(3) 0.0369(13) Uani 1 1 d . U . . .
H59A H 0.8982 0.7429 0.5781 0.055 Uiso 1 1 calc R . . . .
O59B O 0.9970(5) 0.6721(3) 0.6673(3) 0.0346(13) Uani 1 1 d . U . . .
O61 O 0.7672(6) 0.4378(3) 0.9787(3) 0.0407(13) Uani 1 1 d . U . . .
C62 C 0.6458(8) 0.4597(4) 0.9359(4) 0.0348(18) Uani 1 1 d . U . . .
H62 H 0.5511 0.4547 0.9583 0.042 Uiso 1 1 calc R . . . .
C63 C 0.6841(8) 0.5362(4) 0.9155(4) 0.0320(17) Uani 1 1 d . U . . .
H63 H 0.6204 0.5754 0.9069 0.038 Uiso 1 1 calc R . . . .
C64 C 0.8260(7) 0.5346(4) 0.9126(4) 0.0281(16) Uani 1 1 d . U . . .
H64 H 0.8872 0.5731 0.9013 0.034 Uiso 1 1 calc R . . . .
C65 C 0.8723(8) 0.4588(4) 0.9308(4) 0.0293(16) Uani 1 1 d . U . . .
H65 H 0.9755 0.4535 0.9495 0.035 Uiso 1 1 calc R . . . .
C66 C 0.8277(7) 0.4114(4) 0.8651(4) 0.0254(15) Uani 1 1 d . U . . .
H66 H 0.8573 0.4356 0.8210 0.031 Uiso 1 1 calc R . . . .
C67 C 0.6591(7) 0.4139(4) 0.8668(4) 0.0284(16) Uani 1 1 d . U . . .
H67 H 0.6152 0.4397 0.8243 0.034 Uiso 1 1 calc R . . . .
C68 C 0.8974(8) 0.3392(4) 0.8708(4) 0.0321(17) Uani 1 1 d . U . . .
O68B O 0.9752(6) 0.3203(3) 0.9213(3) 0.0413(14) Uani 1 1 d . U . . .
O68A O 0.8723(6) 0.3004(3) 0.8145(3) 0.0505(16) Uani 1 1 d . U . . .
H68A H 0.9127 0.2606 0.8205 0.076 Uiso 1 1 calc R . . . .
C69 C 0.5861(8) 0.3432(4) 0.8753(4) 0.0320(17) Uani 1 1 d D U . . .
O69B O 0.6432(7) 0.2882(3) 0.9015(4) 0.047(2) Uani 0.840(9) 1 d D U P C 1
O69A O 0.4455(6) 0.3459(3) 0.8545(4) 0.044(2) Uani 0.840(9) 1 d D U P C 1
H69A H 0.4111 0.3044 0.8530 0.066 Uiso 0.840(9) 1 calc R . P C 1
O69C O 0.496(3) 0.322(2) 0.8211(12) 0.044 Uiso 0.160(9) 1 d DR U P C 2
H69C H 0.4898 0.2771 0.8215 0.066 Uiso 0.160(9) 1 calc R . P C 2
O69D O 0.613(4) 0.3041(18) 0.9278(12) 0.044 Uiso 0.160(9) 1 d DR U P C 2
O71 O 0.2102(5) 0.0638(3) 0.7698(2) 0.0320(12) Uani 1 1 d . U . . .
C72 C 0.1084(8) 0.0374(4) 0.8185(4) 0.0269(16) Uani 1 1 d . U . . .
H72 H 0.0040 0.0399 0.8008 0.032 Uiso 1 1 calc R . . . .
C73 C 0.1640(7) -0.0364(4) 0.8352(4) 0.0295(17) Uani 1 1 d . U . . .
H73 H 0.1087 -0.0771 0.8461 0.035 Uiso 1 1 calc R . . . .
C74 C 0.3081(8) -0.0325(4) 0.8313(5) 0.0354(19) Uani 1 1 d . U . . .
H74 H 0.3770 -0.0698 0.8390 0.042 Uiso 1 1 calc R . . . .
C75 C 0.3367(8) 0.0433(4) 0.8123(4) 0.0363(18) Uani 1 1 d . U . . .
H75 H 0.4304 0.0515 0.7898 0.044 Uiso 1 1 calc R . . . .
C76 C 0.3178(7) 0.0880(4) 0.8820(4) 0.0234(15) Uani 1 1 d . U . . .
H76 H 0.3642 0.0622 0.9239 0.028 Uiso 1 1 calc R . . . .
C77 C 0.1505(7) 0.0850(4) 0.8843(3) 0.0212(14) Uani 1 1 d . U . . .
H77 H 0.1250 0.0596 0.9284 0.025 Uiso 1 1 calc R . . . .
C78 C 0.3870(8) 0.1592(4) 0.8753(4) 0.0319(17) Uani 1 1 d D U . . .
O78B O 0.3275(7) 0.2121(4) 0.8486(4) 0.045(2) Uani 0.840(9) 1 d D U P C 1
O78A O 0.5267(6) 0.1570(3) 0.8948(4) 0.044(2) Uani 0.840(9) 1 d D U P C 1
H78A H 0.5639 0.1971 0.8885 0.066 Uiso 0.840(9) 1 calc R . P C 1
O78C O 0.470(3) 0.1794(18) 0.9314(12) 0.044 Uiso 0.160(9) 1 d DR U P C 2
H78C H 0.4965 0.2219 0.9262 0.066 Uiso 0.160(9) 1 calc R . P C 2
O78D O 0.366(4) 0.198(3) 0.8237(13) 0.044 Uiso 0.160(9) 1 d DR U P C 2
C79 C 0.0734(7) 0.1561(4) 0.8800(3) 0.0216(15) Uani 1 1 d . U . . .
O79B O -0.0113(6) 0.1731(3) 0.8305(3) 0.0409(13) Uani 1 1 d . U . . .
O79A O 0.0989(5) 0.1942(3) 0.9369(2) 0.0376(13) Uani 1 1 d . U . . .
H79A H 0.0597 0.2344 0.9311 0.056 Uiso 1 1 calc R . . . .

loop_
_atom_site_aniso_label
_atom_site_aniso_U_11
_atom_site_aniso_U_22
_atom_site_aniso_U_33
_atom_site_aniso_U_23
_atom_site_aniso_U_13
_atom_site_aniso_U_12
O1 0.014(2) 0.017(3) 0.041(3) -0.001(2) 0.003(2) -0.003(2)
C2 0.023(4) 0.013(3) 0.023(3) 0.001(3) 0.006(3) 0.005(3)
C3 0.021(4) 0.009(3) 0.022(3) -0.002(3) 0.002(3) 0.000(3)
C4 0.033(4) 0.012(3) 0.022(3) 0.003(3) -0.003(3) 0.000(3)
C5 0.030(4) 0.016(3) 0.024(3) -0.002(3) -0.011(3) 0.002(3)
C6 0.019(4) 0.020(3) 0.031(3) 0.000(2) 0.005(3) -0.003(2)
C7 0.013(4) 0.016(3) 0.031(3) -0.007(2) 0.009(3) -0.001(2)
O1' 0.030(8) 0.032(12) 0.066(11) -0.006(8) 0.008(7) -0.010(7)
C2' 0.031(11) 0.029(9) 0.054(11) -0.003(7) 0.005(8) -0.015(8)
C3' 0.08(2) 0.035(10) 0.061(14) 0.000(8) 0.015(12) 0.000(10)
C4' 0.057(19) 0.037(10) 0.059(14) -0.003(8) 0.014(12) 0.004(10)
C5' 0.035(10) 0.032(10) 0.054(11) -0.005(7) 0.014(8) -0.008(8)
C6' 0.019(4) 0.020(3) 0.031(3) 0.000(2) 0.005(3) -0.003(2)
C7' 0.013(4) 0.016(3) 0.031(3) -0.007(2) 0.009(3) -0.001(2)
C8 0.023(3) 0.027(3) 0.035(4) 0.000(3) 0.009(3) -0.004(3)
O8A 0.029(3) 0.024(3) 0.045(3) -0.007(2) 0.010(2) -0.008(2)
O8B 0.034(3) 0.038(3) 0.053(3) -0.020(3) 0.024(3) -0.013(2)
C9 0.021(3) 0.018(3) 0.031(3) -0.006(3) 0.001(3) 0.000(2)
O9A 0.029(3) 0.023(3) 0.048(3) 0.008(2) 0.015(2) 0.012(2)
O9B 0.030(3) 0.039(3) 0.038(3) 0.013(2) 0.017(2) 0.012(2)
O11 0.020(3) 0.018(3) 0.079(4) -0.005(3) -0.007(3) 0.000(2)
C12 0.032(4) 0.018(3) 0.036(4) -0.008(3) 0.008(3) -0.005(3)
C13 0.029(4) 0.016(3) 0.029(4) -0.003(3) -0.004(3) -0.005(3)
C14 0.053(5) 0.017(3) 0.025(4) -0.005(3) -0.008(3) 0.000(3)
C15 0.043(4) 0.020(4) 0.031(4) 0.002(3) -0.018(3) -0.003(3)
C16 0.025(4) 0.015(3) 0.016(3) 0.004(2) 0.000(3) 0.007(3)
C17 0.026(4) 0.019(3) 0.018(3) 0.006(2) -0.001(3) 0.004(3)
O11' 0.043(9) 0.050(14) 0.048(12) 0.002(9) 0.005(8) 0.009(9)
C12' 0.042(11) 0.037(10) 0.040(11) 0.005(8) -0.002(8) 0.018(8)
C13' 0.06(2) 0.036(11) 0.053(15) 0.000(9) 0.004(13) 0.016(10)
C14' 0.07(2) 0.040(11) 0.054(15) 0.003(9) 0.004(12) 0.015(10)
C15' 0.047(11) 0.041(11) 0.044(11) 0.002(8) 0.007(8) 0.016(8)
C16' 0.025(4) 0.015(3) 0.016(3) 0.004(2) 0.000(3) 0.007(3)
C17' 0.026(4) 0.019(3) 0.018(3) 0.006(2) -0.001(3) 0.004(3)
C18 0.037(4) 0.023(3) 0.028(4) 0.003(3) 0.010(3) 0.003(3)
O18B 0.060(3) 0.030(3) 0.047(3) 0.014(2) 0.033(3) 0.014(3)
O18A 0.085(4) 0.064(4) 0.100(5) 0.057(4) 0.070(4) 0.040(4)
C19 0.035(4) 0.021(3) 0.024(3) -0.004(3) 0.005(3) 0.000(3)
O19B 0.039(3) 0.021(3) 0.038(3) -0.007(2) 0.015(2) -0.006(2)
O19A 0.032(3) 0.027(3) 0.059(3) -0.010(2) 0.015(2) -0.005(2)
O21 0.018(3) 0.024(3) 0.055(3) 0.004(3) 0.001(2) 0.002(2)
C22 0.033(4) 0.028(4) 0.030(4) 0.001(3) -0.005(3) 0.000(3)
C23 0.036(5) 0.017(3) 0.037(4) -0.003(3) -0.007(3) 0.003(3)
C24 0.030(4) 0.021(4) 0.037(4) -0.001(3) -0.003(3) -0.002(3)
C25 0.031(4) 0.021(4) 0.028(4) -0.002(3) 0.007(3) 0.001(3)
C26 0.029(4) 0.018(4) 0.028(4) -0.003(3) 0.001(3) 0.002(3)
C27 0.016(4) 0.021(3) 0.031(4) -0.003(2) 0.000(3) 0.000(2)
O21' 0.042(9) 0.056(13) 0.074(13) -0.005(10) 0.000(8) 0.001(8)
C22' 0.030(10) 0.045(11) 0.066(12) -0.006(8) 0.006(8) 0.009(8)
C23' 0.047(19) 0.041(11) 0.073(15) -0.001(9) 0.003(12) 0.010(9)
C24' 0.06(2) 0.049(11) 0.076(15) -0.004(9) 0.005(12) 0.008(10)
C25' 0.033(10) 0.049(11) 0.062(11) -0.003(8) -0.007(8) 0.014(8)
C26' 0.016(4) 0.021(3) 0.031(4) -0.003(2) 0.000(3) 0.000(2)
C27' 0.016(4) 0.021(3) 0.031(4) -0.003(2) 0.000(3) 0.000(2)
C28 0.024(3) 0.022(3) 0.029(4) -0.003(3) 0.003(3) -0.002(2)
O28B 0.043(3) 0.033(3) 0.070(4) -0.021(3) 0.034(3) -0.014(2)
O28A 0.037(3) 0.026(3) 0.038(3) -0.011(2) 0.016(2) -0.011(2)
C29 0.017(3) 0.033(4) 0.039(4) -0.007(3) 0.005(3) -0.001(3)
O29B 0.028(3) 0.032(3) 0.047(3) 0.000(2) 0.014(2) 0.002(2)
O29A 0.030(3) 0.026(3) 0.052(3) 0.003(2) 0.010(2) 0.005(2)
O31 0.023(3) 0.026(3) 0.070(4) 0.000(3) 0.003(2) 0.008(2)
C32 0.044(4) 0.028(4) 0.033(4) 0.003(3) -0.007(3) 0.008(3)
C33 0.050(5) 0.025(4) 0.029(4) 0.002(3) 0.003(4) 0.014(4)
C34 0.038(5) 0.020(4) 0.032(4) 0.006(3) 0.006(3) 0.001(3)
C35 0.035(4) 0.025(4) 0.039(4) 0.000(3) 0.015(3) 0.000(3)
C36 0.036(4) 0.031(3) 0.028(4) 0.006(3) 0.011(3) 0.003(3)
C37 0.029(4) 0.029(3) 0.031(3) 0.003(3) 0.010(3) 0.012(3)
O31' 0.053(10) 0.045(14) 0.053(12) 0.000(9) 0.006(8) 0.018(9)
C32' 0.045(12) 0.039(10) 0.039(11) 0.004(8) 0.010(8) 0.020(9)
C33' 0.05(2) 0.041(11) 0.023(13) 0.004(8) 0.008(12) 0.017(10)
C34' 0.08(2) 0.046(11) 0.027(13) 0.000(9) 0.008(12) 0.009(11)
C35' 0.054(12) 0.045(11) 0.041(11) -0.001(8) 0.000(8) 0.017(9)
C36' 0.036(4) 0.031(3) 0.028(4) 0.006(3) 0.011(3) 0.003(3)
C37' 0.029(4) 0.029(3) 0.031(3) 0.003(3) 0.010(3) 0.012(3)
C38 0.037(4) 0.034(4) 0.039(4) 0.001(3) 0.018(3) -0.004(3)
O38B 0.044(3) 0.034(3) 0.067(4) -0.018(3) 0.033(3) -0.015(2)
O38A 0.037(3) 0.039(3) 0.068(4) 0.001(3) 0.027(3) -0.003(2)
C39 0.031(3) 0.031(3) 0.030(4) 0.000(3) 0.014(3) 0.010(3)
O39B 0.062(4) 0.049(3) 0.061(4) 0.025(3) 0.042(3) 0.035(3)
O39A 0.039(3) 0.056(4) 0.045(3) 0.017(3) 0.023(2) 0.017(3)
O41 0.050(3) 0.028(3) 0.022(2) -0.006(2) 0.008(2) -0.001(2)
C42 0.026(3) 0.025(3) 0.026(4) 0.000(3) 0.002(3) -0.003(3)
C43 0.029(3) 0.014(3) 0.030(4) -0.001(3) 0.004(3) 0.002(3)
C44 0.031(4) 0.022(4) 0.037(4) -0.002(3) 0.013(3) -0.004(3)
C45 0.028(3) 0.025(4) 0.038(4) 0.001(3) 0.012(3) 0.001(3)
C46 0.019(3) 0.023(3) 0.027(3) -0.006(3) 0.002(3) 0.000(3)
C47 0.020(3) 0.017(3) 0.023(3) -0.002(3) 0.004(3) -0.002(2)
C48 0.020(3) 0.021(3) 0.027(4) -0.008(3) -0.004(3) 0.002(3)
O48A 0.041(3) 0.031(3) 0.048(3) -0.019(2) -0.015(2) 0.017(2)
O48B 0.061(3) 0.038(3) 0.052(3) -0.021(2) -0.030(3) 0.026(3)
C49 0.029(4) 0.022(3) 0.025(4) 0.002(3) 0.006(3) -0.003(3)
O49A 0.048(3) 0.023(3) 0.035(3) 0.007(2) -0.007(2) -0.013(2)
O49B 0.039(3) 0.031(3) 0.033(3) 0.003(2) -0.008(2) -0.015(2)
O51 0.048(3) 0.019(3) 0.021(2) 0.004(2) 0.006(2) 0.002(2)
C52 0.021(3) 0.015(3) 0.035(4) 0.003(3) -0.006(3) 0.001(2)
C53 0.024(3) 0.016(3) 0.041(4) 0.002(3) 0.004(3) 0.002(3)
C54 0.024(3) 0.017(3) 0.049(5) 0.005(3) 0.002(3) -0.004(3)
C55 0.022(3) 0.028(4) 0.041(4) 0.002(3) 0.016(3) 0.000(3)
C56 0.017(3) 0.013(3) 0.028(3) -0.008(3) 0.001(2) 0.000(2)
C57 0.019(3) 0.016(3) 0.018(3) -0.004(2) 0.007(2) -0.001(2)
C58 0.024(3) 0.018(3) 0.025(4) -0.005(3) 0.001(3) 0.003(3)
O58A 0.046(3) 0.023(3) 0.046(3) -0.015(2) -0.015(2) 0.016(2)
O58B 0.047(3) 0.050(4) 0.063(3) -0.029(3) -0.032(3) 0.027(3)
C59 0.023(3) 0.014(3) 0.020(3) 0.001(2) 0.005(2) -0.001(3)
O59A 0.046(3) 0.026(3) 0.038(3) 0.012(2) -0.008(2) -0.012(2)
O59B 0.038(3) 0.026(3) 0.038(3) 0.007(2) -0.007(2) -0.016(2)
O61 0.064(3) 0.030(3) 0.028(3) 0.004(2) 0.007(2) 0.005(3)
C62 0.031(4) 0.027(4) 0.048(4) -0.006(3) 0.015(3) -0.003(3)
C63 0.037(4) 0.021(3) 0.039(4) -0.003(3) 0.011(3) 0.000(3)
C64 0.032(4) 0.015(3) 0.037(4) -0.005(3) 0.004(3) -0.004(3)
C65 0.030(3) 0.025(3) 0.034(4) -0.001(3) 0.002(3) 0.006(3)
C66 0.030(3) 0.020(3) 0.027(3) 0.001(3) 0.001(3) 0.005(3)
C67 0.030(3) 0.024(3) 0.030(4) 0.005(3) 0.002(3) -0.005(3)
C68 0.038(4) 0.029(4) 0.030(4) -0.006(3) 0.002(3) 0.004(3)
O68B 0.056(3) 0.029(3) 0.036(3) -0.010(2) -0.017(2) 0.016(3)
O68A 0.088(4) 0.033(3) 0.028(3) -0.011(2) -0.016(3) 0.027(3)
C69 0.036(4) 0.031(4) 0.028(4) 0.005(3) -0.003(3) -0.009(3)
O69B 0.040(4) 0.028(3) 0.072(5) 0.019(3) -0.013(3) -0.011(3)
O69A 0.033(3) 0.032(3) 0.065(5) 0.015(3) -0.010(3) -0.013(3)
O71 0.055(3) 0.022(3) 0.020(2) -0.006(2) 0.003(2) -0.005(2)
C72 0.031(3) 0.021(3) 0.028(4) -0.008(3) -0.002(3) -0.003(3)
C73 0.029(3) 0.022(3) 0.038(4) -0.003(3) 0.005(3) -0.004(3)
C74 0.034(4) 0.017(3) 0.056(5) -0.003(3) 0.008(3) -0.001(3)
C75 0.039(4) 0.026(4) 0.046(4) -0.001(3) 0.022(3) -0.006(3)
C76 0.029(3) 0.016(3) 0.025(3) 0.004(3) -0.001(3) -0.002(3)
C77 0.029(3) 0.019(3) 0.016(3) 0.001(2) 0.001(2) -0.004(3)
C78 0.035(4) 0.027(4) 0.032(4) 0.001(3) -0.004(3) -0.011(3)
O78B 0.037(4) 0.026(3) 0.073(5) 0.018(3) 0.004(3) -0.011(3)
O78A 0.032(3) 0.031(3) 0.068(5) 0.012(3) -0.008(3) -0.014(3)
C79 0.032(4) 0.017(3) 0.016(3) 0.003(2) 0.004(3) 0.001(3)
O79B 0.062(3) 0.028(3) 0.031(3) -0.009(2) -0.015(2) 0.014(2)
O79A 0.057(3) 0.024(3) 0.030(3) -0.009(2) -0.009(2) 0.008(2)

loop_
_atom_type_symbol
_atom_type_description
_atom_type_scat_dispersion_real
_atom_type_scat_dispersion_imag
_atom_type_scat_source
C C 0.0033 0.0016 'International Tables Vol C Tables 4.2.6.8 and 6.1.1.4'
H H 0.0000 0.0000 'International Tables Vol C Tables 4.2.6.8 and 6.1.1.4'
O O 0.0106 0.0060 'International Tables Vol C Tables 4.2.6.8 and 6.1.1.4'

loop_
_geom_angle_atom_site_label_1
_geom_angle_atom_site_label_2
_geom_angle_atom_site_label_3
_geom_angle
_geom_angle_site_symmetry_1
_geom_angle_site_symmetry_3
_geom_angle_publ_flag
C2 O1 C5 96.4(5) . . ?
O1 C2 H2 114.9 . . ?
O1 C2 C3 102.8(5) . . ?
O1 C2 C7 99.5(6) . . ?
C3 C2 H2 114.9 . . ?
C3 C2 C7 108.1(6) . . ?
C7 C2 H2 114.9 . . ?
C2 C3 H3 127.3 . . ?
C4 C3 C2 105.3(6) . . ?
C4 C3 H3 127.3 . . ?
C3 C4 H4 127.4 . . ?
C3 C4 C5 105.1(6) . . ?
C5 C4 H4 127.4 . . ?
O1 C5 C4 102.8(6) . . ?
O1 C5 H5 115.2 . . ?
O1 C5 C6 102.7(6) . . ?
C4 C5 H5 115.2 . . ?
C4 C5 C6 103.9(6) . . ?
C6 C5 H5 115.2 . . ?
C5 C6 H6 110.0 . . ?
C7 C6 C5 96.3(7) . . ?
C7 C6 H6 110.0 . . ?
C8 C6 C5 112.4(7) . . ?
C8 C6 H6 110.0 . . ?
C8 C6 C7 117.4(8) . . ?
C2 C7 C6 103.6(7) . . ?
C2 C7 H7 108.0 . . ?
C6 C7 H7 108.0 . . ?
C9 C7 C2 113.6(7) . . ?
C9 C7 C6 115.2(8) . . ?
C9 C7 H7 108.0 . . ?
C2' O1' C5' 97.9(19) . . ?
O1' C2' H2' 114.3 . . ?
O1' C2' C3' 104(2) . . ?
O1' C2' C7' 97(2) . . ?
C3' C2' H2' 114.3 . . ?
C3' C2' C7' 111(3) . . ?
C7' C2' H2' 114.3 . . ?
C2' C3' H3' 126.9 . . ?
C4' C3' C2' 106(2) . . ?
C4' C3' H3' 126.9 . . ?
C3' C4' H4' 128.4 . . ?
C3' C4' C5' 103(2) . . ?
C5' C4' H4' 128.4 . . ?
O1' C5' C4' 105(2) . . ?
O1' C5' H5' 115.9 . . ?
O1' C5' C6' 100(2) . . ?
C4' C5' H5' 115.9 . . ?
C4' C5' C6' 102(2) . . ?
C6' C5' H5' 115.9 . . ?
C5' C6' H6' 114.1 . . ?
C7' C6' C5' 99(2) . . ?
C7' C6' H6' 114.1 . . ?
C8 C6' C5' 107(2) . . ?
C8 C6' H6' 114.1 . . ?
C8 C6' C7' 108(3) . . ?
C2' C7' C6' 99.6(18) . . ?
C2' C7' H7' 98.6 . . ?
C6' C7' H7' 98.6 . . ?
C9 C7' C2' 133(3) . . ?
C9 C7' C6' 120(3) . . ?
C9 C7' H7' 98.6 . . ?
O8A C8 C6 118.7(7) . . ?
O8A C8 C6' 114.1(17) . . ?
O8B C8 C6 119.1(7) . . ?
O8B C8 C6' 123.4(17) . . ?
O8B C8 O8A 122.2(7) . . ?
C8 O8A H8A 109.5 . . ?
O9A C9 C7 114.1(6) . . ?
O9A C9 C7' 105(2) . . ?
O9B C9 C7 123.1(7) . . ?
O9B C9 C7' 133(2) . . ?
O9B C9 O9A 122.8(6) . . ?
C9 O9A H9A 109.5 . . ?
C15 O11 C12 94.7(5) . . ?
O11 C12 H12 114.5 . . ?
O11 C12 C13 102.6(6) . . ?
O11 C12 C17 101.8(6) . . ?
C13 C12 H12 114.5 . . ?
C17 C12 H12 114.5 . . ?
C17 C12 C13 107.4(6) . . ?
C12 C13 H13 127.7 . . ?
C14 C13 C12 104.7(6) . . ?
C14 C13 H13 127.7 . . ?
C13 C14 H14 126.9 . . ?
C13 C14 C15 106.2(7) . . ?
C15 C14 H14 126.9 . . ?
O11 C15 C14 102.7(6) . . ?
O11 C15 H15 115.1 . . ?
O11 C15 C16 101.9(6) . . ?
C14 C15 H15 115.1 . . ?
C14 C15 C16 105.2(6) . . ?
C16 C15 H15 115.1 . . ?
C15 C16 H16 110.0 . . ?
C17 C16 C15 99.1(5) . . ?
C17 C16 H16 110.0 . . ?
C18 C16 C15 107.9(6) . . ?
C18 C16 H16 110.0 . . ?
C18 C16 C17 119.2(6) . . ?
C12 C17 C16 101.5(5) . . ?
C12 C17 H17 109.7 . . ?
C12 C17 C19 112.9(6) . . ?
C16 C17 H17 109.7 . . ?
C19 C17 C16 113.0(6) . . ?
C19 C17 H17 109.7 . . ?
C15' O11' C12' 96(2) . . ?
O11' C12' H12' 115.1 . . ?
O11' C12' C13' 105(2) . . ?
O11' C12' C17' 99(2) . . ?
C13' C12' H12' 115.1 . . ?
C17' C12' H12' 115.1 . . ?
C17' C12' C13' 107(3) . . ?
C12' C13' H13' 126.2 . . ?
C14' C13' C12' 108(2) . . ?
C14' C13' H13' 126.2 . . ?
C13' C14' H14' 128.5 . . ?
C13' C14' C15' 103(2) . . ?
C15' C14' H14' 128.5 . . ?
O11' C15' C14' 103(2) . . ?
O11' C15' H15' 116.5 . . ?
O11' C15' C16' 98(2) . . ?
C14' C15' H15' 116.5 . . ?
C14' C15' C16' 104(3) . . ?
C16' C15' H15' 116.5 . . ?
C15' C16' H16' 118.4 . . ?
C15' C16' C17' 103(2) . . ?
C17' C16' H16' 118.4 . . ?
C18 C16' C15' 94.6(19) . . ?
C18 C16' H16' 118.4 . . ?
C18 C16' C17' 100(2) . . ?
C12' C17' C16' 96.4(18) . . ?
C12' C17' H17' 105.7 . . ?
C12' C17' C19 108(2) . . ?
C16' C17' H17' 105.7 . . ?
C19 C17' C16' 133(3) . . ?
C19 C17' H17' 105.7 . . ?
O18B C18 C16 123.6(6) . . ?
O18B C18 C16' 109.3(13) . . ?
O18B C18 O18A 122.1(7) . . ?
O18A C18 C16 114.2(6) . . ?
O18A C18 C16' 123.1(14) . . ?
C18 O18A H18A 109.5 . . ?
O19B C19 C17 121.1(6) . . ?
O19B C19 C17' 114.9(16) . . ?
O19B C19 O19A 124.7(6) . . ?
O19A C19 C17 113.9(6) . . ?
O19A C19 C17' 119.0(16) . . ?
C19 O19A H19A 109.5 . . ?
C25 O21 C22 95.2(5) . . ?
O21 C22 H22 114.7 . . ?
O21 C22 C23 102.2(6) . . ?
O21 C22 C27 103.1(6) . . ?
C23 C22 H22 114.7 . . ?
C23 C22 C27 106.0(6) . . ?
C27 C22 H22 114.7 . . ?
C22 C23 H23 127.8 . . ?
C24 C23 C22 104.4(7) . . ?
C24 C23 H23 127.8 . . ?
C23 C24 H24 126.4 . . ?
C23 C24 C25 107.2(7) . . ?
C25 C24 H24 126.4 . . ?
O21 C25 C24 101.9(6) . . ?
O21 C25 H25 115.4 . . ?
O21 C25 C26 100.8(6) . . ?
C24 C25 H25 115.4 . . ?
C24 C25 C26 106.1(6) . . ?
C26 C25 H25 115.4 . . ?
C25 C26 H26 109.6 . . ?
C25 C26 C27 103.1(7) . . ?
C27 C26 H26 109.6 . . ?
C28 C26 C25 111.1(7) . . ?
C28 C26 H26 109.6 . . ?
C28 C26 C27 113.8(7) . . ?
C22 C27 H27 109.7 . . ?
C26 C27 C22 97.5(7) . . ?
C26 C27 H27 109.7 . . ?
C29 C27 C22 111.2(6) . . ?
C29 C27 C26 118.2(7) . . ?
C29 C27 H27 109.7 . . ?
C25' O21' C22' 95.0(19) . . ?
O21' C22' H22' 116.4 . . ?
O21' C22' C23' 103(2) . . ?
O21' C22' C27' 102(2) . . ?
C23' C22' H22' 116.4 . . ?
C23' C22' C27' 101(2) . . ?
C27' C22' H22' 116.4 . . ?
C22' C23' H23' 128.8 . . ?
C24' C23' C22' 102(2) . . ?
C24' C23' H23' 128.8 . . ?
C23' C24' H24' 125.3 . . ?
C23' C24' C25' 109(2) . . ?
C25' C24' H24' 125.4 . . ?
O21' C25' C24' 101(2) . . ?
O21' C25' H25' 114.3 . . ?
O21' C25' C26' 103(2) . . ?
C24' C25' H25' 114.3 . . ?
C24' C25' C26' 109(3) . . ?
C26' C25' H25' 114.3 . . ?
C25' C26' H26' 104.3 . . ?
C25' C26' C27' 98(2) . . ?
C27' C26' H26' 104.3 . . ?
C28 C26' C25' 109(3) . . ?
C28 C26' H26' 104.3 . . ?
C28 C26' C27' 134(3) . . ?
C22' C27' H27' 117.9 . . ?
C26' C27' C22' 103(2) . . ?
C26' C27' H27' 117.9 . . ?
C29 C27' C22' 97(2) . . ?
C29 C27' C26' 100(3) . . ?
C29 C27' H27' 117.9 . . ?
O28B C28 C26 121.6(7) . . ?
O28B C28 C26' 123.8(19) . . ?
O28B C28 O28A 123.3(7) . . ?
O28A C28 C26 114.7(7) . . ?
O28A C28 C26' 112.4(19) . . ?
C28 O28A H28A 109.5 . . ?
O29B C29 C27 119.9(7) . . ?
O29B C29 C27' 125.3(15) . . ?
O29B C29 O29A 123.0(7) . . ?
O29A C29 C27 117.1(7) . . ?
O29A C29 C27' 109.7(14) . . ?
C29 O29A H29A 109.5 . . ?
C32 O31 C35 97.1(5) . . ?
O31 C32 H32 115.5 . . ?
O31 C32 C33 102.8(6) . . ?
O31 C32 C37 100.5(6) . . ?
C33 C32 H32 115.5 . . ?
C33 C32 C37 105.0(6) . . ?
C37 C32 H32 115.5 . . ?
C32 C33 H33 127.3 . . ?
C34 C33 C32 105.5(7) . . ?
C34 C33 H33 127.3 . . ?
C33 C34 H34 127.4 . . ?
C33 C34 C35 105.2(6) . . ?
C35 C34 H34 127.4 . . ?
O31 C35 C34 101.9(6) . . ?
O31 C35 H35 114.8 . . ?
O31 C35 C36 101.5(6) . . ?
C34 C35 H35 114.8 . . ?
C34 C35 C36 107.3(6) . . ?
C36 C35 H35 114.8 . . ?
C35 C36 H36 108.7 . . ?
C35 C36 C37 101.4(7) . . ?
C37 C36 H36 108.7 . . ?
C38 C36 C35 113.4(8) . . ?
C38 C36 H36 108.7 . . ?
C38 C36 C37 115.6(8) . . ?
C32 C37 H37 110.6 . . ?
C36 C37 C32 98.9(7) . . ?
C36 C37 H37 110.6 . . ?
C39 C37 C32 107.9(6) . . ?
C39 C37 C36 117.5(7) . . ?
C39 C37 H37 110.6 . . ?
C35' O31' C32' 99(2) . . ?
O31' C32' H32' 115.4 . . ?
O31' C32' C33' 101(2) . . ?
O31' C32' C37' 98(2) . . ?
C33' C32' H32' 115.4 . . ?
C33' C32' C37' 109(2) . . ?
C37' C32' H32' 115.4 . . ?
C32' C33' H33' 128.3 . . ?
C34' C33' C32' 103(2) . . ?
C34' C33' H33' 128.3 . . ?
C33' C34' H34' 127.3 . . ?
C33' C34' C35' 105(2) . . ?
C35' C34' H34' 127.3 . . ?
O31' C35' C34' 104(2) . . ?
O31' C35' H35' 115.4 . . ?
O31' C35' C36' 99(3) . . ?
C34' C35' H35' 115.4 . . ?
C34' C35' C36' 106(3) . . ?
C36' C35' H35' 115.4 . . ?
C35' C36' H36' 102.1 . . ?
C35' C36' C37' 98(2) . . ?
C37' C36' H36' 102.1 . . ?
C38 C36' C35' 123(4) . . ?
C38 C36' H36' 102.1 . . ?
C38 C36' C37' 125(4) . . ?
C32' C37' H37' 114.2 . . ?
C36' C37' C32' 102(2) . . ?
C36' C37' H37' 114.2 . . ?
C39 C37' C32' 106(2) . . ?
C39 C37' C36' 106(3) . . ?
C39 C37' H37' 114.2 . . ?
O38B C38 C36 121.9(8) . . ?
O38B C38 C36' 121(3) . . ?
O38B C38 O38A 122.8(7) . . ?
O38A C38 C36 115.2(8) . . ?
O38A C38 C36' 115(3) . . ?
C38 O38A H38A 109.5 . . ?
O39B C39 C37 121.3(6) . . ?
O39B C39 C37' 109.0(15) . . ?
O39B C39 O39A 121.2(7) . . ?
O39A C39 C37 117.5(6) . . ?
O39A C39 C37' 127.6(16) . . ?
C39 O39A H39A 109.5 . . ?
C45 O41 C42 96.6(5) . . ?
O41 C42 H42 115.2 . . ?
O41 C42 C43 101.7(5) . . ?
O41 C42 C47 100.6(5) . . ?
C43 C42 H42 115.2 . . ?
C43 C42 C47 107.1(5) . . ?
C47 C42 H42 115.2 . . ?
C42 C43 H43 127.1 . . ?
C44 C43 C42 105.8(6) . . ?
C44 C43 H43 127.1 . . ?
C43 C44 H44 127.5 . . ?
C43 C44 C45 105.0(6) . . ?
C45 C44 H44 127.5 . . ?
O41 C45 C44 102.3(6) . . ?
O41 C45 H45 115.0 . . ?
O41 C45 C46 102.0(5) . . ?
C44 C45 H45 115.0 . . ?
C44 C45 C46 106.0(6) . . ?
C46 C45 H45 115.0 . . ?
C45 C46 H46 109.7 . . ?
C47 C46 C45 99.2(5) . . ?
C47 C46 H46 109.7 . . ?
C48 C46 C45 111.0(6) . . ?
C48 C46 H46 109.7 . . ?
C48 C46 C47 116.9(5) . . ?
C42 C47 C46 101.2(5) . . ?
C42 C47 H47 109.4 . . ?
C46 C47 H47 109.4 . . ?
C49 C47 C42 112.1(6) . . ?
C49 C47 C46 115.1(5) . . ?
C49 C47 H47 109.4 . . ?
O48A C48 C46 119.3(6) . . ?
O48B C48 C46 118.2(6) . . ?
O48B C48 O48A 122.5(7) . . ?
C48 O48A H48A 109.5 . . ?
O49A C49 C47 114.4(6) . . ?
O49B C49 C47 122.8(7) . . ?
O49B C49 O49A 122.8(7) . . ?
C49 O49A H49A 109.5 . . ?
C55 O51 C52 95.4(5) . . ?
O51 C52 H52 115.0 . . ?
O51 C52 C53 102.6(6) . . ?
O51 C52 C57 100.1(5) . . ?
C53 C52 H52 115.0 . . ?
C53 C52 C57 107.5(6) . . ?
C57 C52 H52 115.0 . . ?
C52 C53 H53 127.0 . . ?
C54 C53 C52 106.0(6) . . ?
C54 C53 H53 127.0 . . ?
C53 C54 H54 127.2 . . ?
C53 C54 C55 105.5(6) . . ?
C55 C54 H54 127.2 . . ?
O51 C55 C54 102.7(5) . . ?
O51 C55 H55 115.2 . . ?
O51 C55 C56 101.4(5) . . ?
C54 C55 H55 115.2 . . ?
C54 C55 C56 105.3(6) . . ?
C56 C55 H55 115.2 . . ?
C55 C56 H56 109.2 . . ?
C57 C56 C55 98.8(5) . . ?
C57 C56 H56 109.2 . . ?
C58 C56 C55 111.4(5) . . ?
C58 C56 H56 109.2 . . ?
C58 C56 C57 118.4(5) . . ?
C52 C57 C56 102.0(5) . . ?
C52 C57 H57 109.0 . . ?
C56 C57 H57 109.0 . . ?
C59 C57 C52 112.7(6) . . ?
C59 C57 C56 114.8(5) . . ?
C59 C57 H57 109.0 . . ?
O58A C58 C56 117.2(6) . . ?
O58B C58 C56 119.8(6) . . ?
O58B C58 O58A 122.8(7) . . ?
C58 O58A H58A 109.5 . . ?
O59A C59 C57 114.8(6) . . ?
O59B C59 C57 121.5(6) . . ?
O59B C59 O59A 123.6(7) . . ?
C59 O59A H59A 109.5 . . ?
C62 O61 C65 96.0(6) . . ?
O61 C62 H62 114.6 . . ?
O61 C62 C63 103.4(6) . . ?
O61 C62 C67 102.4(6) . . ?
C63 C62 H62 114.6 . . ?
C63 C62 C67 105.7(6) . . ?
C67 C62 H62 114.6 . . ?
C62 C63 H63 128.2 . . ?
C64 C63 C62 103.7(6) . . ?
C64 C63 H63 128.2 . . ?
C63 C64 H64 126.9 . . ?
C63 C64 C65 106.1(6) . . ?
C65 C64 H64 126.9 . . ?
O61 C65 C64 102.1(6) . . ?
O61 C65 H65 114.9 . . ?
O61 C65 C66 101.1(6) . . ?
C64 C65 H65 114.9 . . ?
C64 C65 C66 107.4(6) . . ?
C66 C65 H65 114.9 . . ?
C65 C66 H66 109.3 . . ?
C65 C66 C67 100.3(5) . . ?
C67 C66 H66 109.3 . . ?
C68 C66 C65 111.5(6) . . ?
C68 C66 H66 109.3 . . ?
C68 C66 C67 116.7(6) . . ?
C62 C67 H67 110.6 . . ?
C66 C67 C62 99.5(6) . . ?
C66 C67 H67 110.6 . . ?
C69 C67 C62 109.6(6) . . ?
C69 C67 C66 115.5(6) . . ?
C69 C67 H67 110.6 . . ?
O68B C68 C66 123.5(7) . . ?
O68B C68 O68A 123.2(7) . . ?
O68A C68 C66 113.2(7) . . ?
C68 O68A H68A 109.5 . . ?
O69B C69 C67 126.3(7) . . ?
O69B C69 O69A 121.9(7) . . ?
O69A C69 C67 111.7(7) . . ?
O69C C69 C67 116.4(16) . . ?
O69D C69 C67 122.5(18) . . ?
O69D C69 O69C 121.0(17) . . ?
C69 O69A H69A 109.5 . . ?
C69 O69C H69C 109.5 . . ?
C75 O71 C72 95.2(5) . . ?
O71 C72 H72 115.0 . . ?
O71 C72 C73 102.8(6) . . ?
O71 C72 C77 99.8(5) . . ?
C73 C72 H72 115.0 . . ?
C73 C72 C77 107.3(6) . . ?
C77 C72 H72 115.0 . . ?
C72 C73 H73 127.3 . . ?
C74 C73 C72 105.4(6) . . ?
C74 C73 H73 127.3 . . ?
C73 C74 H74 127.6 . . ?
C73 C74 C75 104.8(7) . . ?
C75 C74 H74 127.6 . . ?
O71 C75 C74 103.9(6) . . ?
O71 C75 H75 114.8 . . ?
O71 C75 C76 101.3(6) . . ?
C74 C75 H75 114.8 . . ?
C74 C75 C76 105.9(6) . . ?
C76 C75 H75 114.8 . . ?
C75 C76 H76 109.7 . . ?
C77 C76 C75 99.7(5) . . ?
C77 C76 H76 109.7 . . ?
C78 C76 C75 109.4(6) . . ?
C78 C76 H76 109.7 . . ?
C78 C76 C77 117.9(6) . . ?
C72 C77 H77 109.2 . . ?
C76 C77 C72 101.3(5) . . ?
C76 C77 H77 109.2 . . ?
C79 C77 C72 111.8(5) . . ?
C79 C77 C76 115.7(5) . . ?
C79 C77 H77 109.2 . . ?
O78B C78 C76 125.3(7) . . ?
O78B C78 O78A 123.0(7) . . ?
O78A C78 C76 111.4(7) . . ?
O78C C78 C76 114.7(16) . . ?
O78D C78 C76 123(2) . . ?
O78D C78 O78C 122(2) . . ?
C78 O78A H78A 109.5 . . ?
C78 O78C H78C 109.5 . . ?
O79B C79 C77 123.3(6) . . ?
O79B C79 O79A 124.1(7) . . ?
O79A C79 C77 112.4(6) . . ?
C79 O79A H79A 109.5 . . ?

loop_
_geom_bond_atom_site_label_1
_geom_bond_atom_site_label_2
_geom_bond_distance
_geom_bond_site_symmetry_2
_geom_bond_publ_flag
O1 C2 1.412(8) . ?
O1 C5 1.427(9) . ?
C2 H2 1.0000 . ?
C2 C3 1.516(9) . ?
C2 C7 1.521(13) . ?
C3 H3 0.9500 . ?
C3 C4 1.321(9) . ?
C4 H4 0.9500 . ?
C4 C5 1.515(9) . ?
C5 H5 1.0000 . ?
C5 C6 1.605(12) . ?
C6 H6 1.0000 . ?
C6 C7 1.571(10) . ?
C6 C8 1.495(9) . ?
C7 H7 1.0000 . ?
C7 C9 1.480(9) . ?
O1' C2' 1.38(2) . ?
O1' C5' 1.41(2) . ?
C2' H2' 1.0000 . ?
C2' C3' 1.52(3) . ?
C2' C7' 1.53(3) . ?
C3' H3' 0.9500 . ?
C3' C4' 1.34(3) . ?
C4' H4' 0.9500 . ?
C4' C5' 1.51(3) . ?
C5' H5' 1.0000 . ?
C5' C6' 1.60(3) . ?
C6' H6' 1.0000 . ?
C6' C7' 1.58(3) . ?
C6' C8 1.487(13) . ?
C7' H7' 1.0000 . ?
C7' C9 1.490(13) . ?
C8 O8A 1.291(8) . ?
C8 O8B 1.242(8) . ?
O8A H8A 0.8400 . ?
C9 O9A 1.321(8) . ?
C9 O9B 1.232(8) . ?
O9A H9A 0.8400 . ?
O11 C12 1.444(9) . ?
O11 C15 1.424(9) . ?
C12 H12 1.0000 . ?
C12 C13 1.518(9) . ?
C12 C17 1.503(10) . ?
C13 H13 0.9500 . ?
C13 C14 1.303(9) . ?
C14 H14 0.9500 . ?
C14 C15 1.514(10) . ?
C15 H15 1.0000 . ?
C15 C16 1.562(10) . ?
C16 H16 1.0000 . ?
C16 C17 1.562(9) . ?
C16 C18 1.523(8) . ?
C17 H17 1.0000 . ?
C17 C19 1.525(8) . ?
O11' C12' 1.44(3) . ?
O11' C15' 1.42(3) . ?
C12' H12' 1.0000 . ?
C12' C13' 1.52(3) . ?
C12' C17' 1.50(3) . ?
C13' H13' 0.9500 . ?
C13' C14' 1.29(3) . ?
C14' H14' 0.9500 . ?
C14' C15' 1.52(3) . ?
C15' H15' 1.0000 . ?
C15' C16' 1.57(3) . ?
C16' H16' 1.0000 . ?
C16' C17' 1.57(3) . ?
C16' C18 1.524(14) . ?
C17' H17' 1.0000 . ?
C17' C19 1.530(13) . ?
C18 O18B 1.250(8) . ?
C18 O18A 1.253(8) . ?
O18A H18A 0.8400 . ?
C19 O19B 1.242(8) . ?
C19 O19A 1.278(8) . ?
O19A H19A 0.8400 . ?
O21 C22 1.445(9) . ?
O21 C25 1.437(9) . ?
C22 H22 1.0000 . ?
C22 C23 1.525(10) . ?
C22 C27 1.591(11) . ?
C23 H23 0.9500 . ?
C23 C24 1.305(10) . ?
C24 H24 0.9500 . ?
C24 C25 1.504(10) . ?
C25 H25 1.0000 . ?
C25 C26 1.553(13) . ?
C26 H26 1.0000 . ?
C26 C27 1.570(11) . ?
C26 C28 1.508(10) . ?
C27 H27 1.0000 . ?
C27 C29 1.512(10) . ?
O21' C22' 1.47(3) . ?
O21' C25' 1.40(3) . ?
C22' H22' 1.0000 . ?
C22' C23' 1.54(3) . ?
C22' C27' 1.56(3) . ?
C23' H23' 0.9500 . ?
C23' C24' 1.29(3) . ?
C24' H24' 0.9500 . ?
C24' C25' 1.52(3) . ?
C25' H25' 1.0000 . ?
C25' C26' 1.53(3) . ?
C26' H26' 1.0000 . ?
C26' C27' 1.55(3) . ?
C26' C28 1.50(2) . ?
C27' H27' 1.0000 . ?
C27' C29 1.48(2) . ?
C28 O28B 1.230(8) . ?
C28 O28A 1.306(8) . ?
O28A H28A 0.8400 . ?
C29 O29B 1.232(8) . ?
C29 O29A 1.289(8) . ?
O29A H29A 0.8400 . ?
O31 C32 1.418(9) . ?
O31 C35 1.424(9) . ?
C32 H32 1.0000 . ?
C32 C33 1.509(10) . ?
C32 C37 1.617(11) . ?
C33 H33 0.9500 . ?
C33 C34 1.328(10) . ?
C34 H34 0.9500 . ?
C34 C35 1.525(10) . ?
C35 H35 1.0000 . ?
C35 C36 1.536(14) . ?
C36 H36 1.0000 . ?
C36 C37 1.574(10) . ?
C36 C38 1.490(9) . ?
C37 H37 1.0000 . ?
C37 C39 1.498(9) . ?
O31' C32' 1.42(3) . ?
O31' C35' 1.40(3) . ?
C32' H32' 1.0000 . ?
C32' C33' 1.49(3) . ?
C32' C37' 1.59(3) . ?
C33' H33' 0.9500 . ?
C33' C34' 1.35(3) . ?
C34' H34' 0.9500 . ?
C34' C35' 1.53(3) . ?
C35' H35' 1.0000 . ?
C35' C36' 1.55(3) . ?
C36' H36' 1.0000 . ?
C36' C37' 1.58(3) . ?
C36' C38 1.495(14) . ?
C37' H37' 1.0000 . ?
C37' C39 1.493(14) . ?
C38 O38B 1.232(8) . ?
C38 O38A 1.291(8) . ?
O38A H38A 0.8400 . ?
C39 O39B 1.271(8) . ?
C39 O39A 1.271(8) . ?
O39A H39A 0.8400 . ?
O41 C42 1.421(8) . ?
O41 C45 1.412(9) . ?
C42 H42 1.0000 . ?
C42 C43 1.530(10) . ?
C42 C47 1.548(9) . ?
C43 H43 0.9500 . ?
C43 C44 1.303(9) . ?
C44 H44 0.9500 . ?
C44 C45 1.523(11) . ?
C45 H45 1.0000 . ?
C45 C46 1.575(10) . ?
C46 H46 1.0000 . ?
C46 C47 1.562(10) . ?
C46 C48 1.504(10) . ?
C47 H47 1.0000 . ?
C47 C49 1.493(10) . ?
C48 O48A 1.256(8) . ?
C48 O48B 1.249(8) . ?
O48A H48A 0.8400 . ?
C49 O49A 1.310(8) . ?
C49 O49B 1.224(8) . ?
O49A H49A 0.8400 . ?
O51 C52 1.439(8) . ?
O51 C55 1.438(8) . ?
C52 H52 1.0000 . ?
C52 C53 1.493(10) . ?
C52 C57 1.537(9) . ?
C53 H53 0.9500 . ?
C53 C54 1.316(10) . ?
C54 H54 0.9500 . ?
C54 C55 1.498(11) . ?
C55 H55 1.0000 . ?
C55 C56 1.583(10) . ?
C56 H56 1.0000 . ?
C56 C57 1.565(9) . ?
C56 C58 1.492(9) . ?
C57 H57 1.0000 . ?
C57 C59 1.503(9) . ?
C58 O58A 1.270(8) . ?
C58 O58B 1.229(8) . ?
O58A H58A 0.8400 . ?
C59 O59A 1.306(8) . ?
C59 O59B 1.242(8) . ?
O59A H59A 0.8400 . ?
O61 C62 1.400(9) . ?
O61 C65 1.425(9) . ?
C62 H62 1.0000 . ?
C62 C63 1.533(11) . ?
C62 C67 1.573(10) . ?
C63 H63 0.9500 . ?
C63 C64 1.315(10) . ?
C64 H64 0.9500 . ?
C64 C65 1.519(10) . ?
C65 H65 1.0000 . ?
C65 C66 1.559(10) . ?
C66 H66 1.0000 . ?
C66 C67 1.560(10) . ?
C66 C68 1.500(10) . ?
C67 H67 1.0000 . ?
C67 C69 1.503(11) . ?
C68 O68B 1.208(9) . ?
C68 O68A 1.298(9) . ?
O68A H68A 0.8400 . ?
C69 O69B 1.247(9) . ?
C69 O69A 1.332(8) . ?
C69 O69C 1.337(15) . ?
C69 O69D 1.245(16) . ?
O69A H69A 0.8400 . ?
O69C H69C 0.8400 . ?
O71 C72 1.446(8) . ?
O71 C75 1.426(9) . ?
C72 H72 1.0000 . ?
C72 C73 1.502(10) . ?
C72 C77 1.559(9) . ?
C73 H73 0.9500 . ?
C73 C74 1.339(10) . ?
C74 H74 0.9500 . ?
C74 C75 1.496(11) . ?
C75 H75 1.0000 . ?
C75 C76 1.580(10) . ?
C76 H76 1.0000 . ?
C76 C77 1.548(10) . ?
C76 C78 1.491(10) . ?
C77 H77 1.0000 . ?
C77 C79 1.512(10) . ?
C78 O78B 1.226(10) . ?
C78 O78A 1.318(8) . ?
C78 O78C 1.324(15) . ?
C78 O78D 1.22(3) . ?
O78A H78A 0.8400 . ?
O78C H78C 0.8400 . ?
C79 O79B 1.220(8) . ?
C79 O79A 1.300(8) . ?
O79A H79A 0.8400 . ?

loop_
_geom_hbond_atom_site_label_D
_geom_hbond_atom_site_label_H
_geom_hbond_atom_site_label_A
_geom_hbond_distance_DH
_geom_hbond_distance_HA
_geom_hbond_distance_DA
_geom_hbond_angle_DHA
_geom_hbond_site_symmetry_A
O8A H8A O19B 0.84 1.84 2.678(7) 173.1 .
O9A H9A O28B 0.84 1.78 2.616(8) 174.5 2_646
O18A H18A O39B 0.84 1.82 2.642(8) 164.9 1_554
O19A H19A O8B 0.84 1.77 2.593(7) 165.7 .
O28A H28A O9B 0.84 1.83 2.665(7) 176.4 2_656
O29A H29A O38B 0.84 1.80 2.626(8) 168.3 2_656
O38A H38A O29B 0.84 1.86 2.673(8) 164.1 2_646
O39A H39A O18B 0.84 1.85 2.673(8) 166.3 1_556
O48A H48A O58B 0.84 1.81 2.643(8) 170.7 .
O49A H49A O59B 0.84 1.77 2.605(7) 171.0 1_455
O58A H58A O48B 0.84 1.81 2.647(7) 173.3 .
O59A H59A O49B 0.84 1.80 2.634(7) 174.1 1_655
O68A H68A O79B 0.84 1.79 2.630(8) 176.2 1_655
O69A H69A O78B 0.84 1.90 2.737(9) 178.2 .
O69C H69C O78D 0.84 1.88 2.63(6) 146.4 .
O78A H78A O69B 0.84 1.87 2.687(9) 164.2 .
O78C H78C O69D 0.84 1.88 2.69(5) 160.8 .
O79A H79A O68B 0.84 1.80 2.636(8) 178.5 1_455

loop_
_geom_torsion_atom_site_label_1
_geom_torsion_atom_site_label_2
_geom_torsion_atom_site_label_3
_geom_torsion_atom_site_label_4
_geom_torsion
_geom_torsion_site_symmetry_1
_geom_torsion_site_symmetry_2
_geom_torsion_site_symmetry_3
_geom_torsion_site_symmetry_4
_geom_torsion_publ_flag
O1 C2 C3 C4 -31.9(7) . . . . ?
O1 C2 C7 C6 42.0(7) . . . . ?
O1 C2 C7 C9 -83.8(8) . . . . ?
O1 C5 C6 C7 -30.7(7) . . . . ?
O1 C5 C6 C8 92.5(8) . . . . ?
C2 O1 C5 C4 -48.8(6) . . . . ?
C2 O1 C5 C6 59.0(6) . . . . ?
C2 C3 C4 C5 0.4(8) . . . . ?
C2 C7 C9 O9A 176.4(7) . . . . ?
C2 C7 C9 O9B -6.4(12) . . . . ?
C3 C2 C7 C6 -65.0(8) . . . . ?
C3 C2 C7 C9 169.3(7) . . . . ?
C3 C4 C5 O1 30.8(8) . . . . ?
C3 C4 C5 C6 -76.0(8) . . . . ?
C4 C5 C6 C7 76.1(7) . . . . ?
C4 C5 C6 C8 -160.7(8) . . . . ?
C5 O1 C2 C3 49.0(6) . . . . ?
C5 O1 C2 C7 -62.3(6) . . . . ?
C5 C6 C7 C2 -6.4(8) . . . . ?
C5 C6 C7 C9 118.4(8) . . . . ?
C5 C6 C8 O8A -53.4(10) . . . . ?
C5 C6 C8 O8B 126.9(8) . . . . ?
C6 C7 C9 O9A 57.0(11) . . . . ?
C6 C7 C9 O9B -125.8(9) . . . . ?
C7 C2 C3 C4 72.7(8) . . . . ?
C7 C6 C8 O8A 57.0(11) . . . . ?
C7 C6 C8 O8B -122.7(10) . . . . ?
O1' C2' C3' C4' 30(4) . . . . ?
O1' C2' C7' C6' -48(3) . . . . ?
O1' C2' C7' C9 102(5) . . . . ?
O1' C5' C6' C7' 26(3) . . . . ?
O1' C5' C6' C8 -86(3) . . . . ?
C2' O1' C5' C4' 46(3) . . . . ?
C2' O1' C5' C6' -59(2) . . . . ?
C2' C3' C4' C5' -1(4) . . . . ?
C2' C7' C9 O9A -66(5) . . . . ?
C2' C7' C9 O9B 111(5) . . . . ?
C3' C2' C7' C6' 60(3) . . . . ?
C3' C2' C7' C9 -151(4) . . . . ?
C3' C4' C5' O1' -28(4) . . . . ?
C3' C4' C5' C6' 75(3) . . . . ?
C4' C5' C6' C7' -82(3) . . . . ?
C4' C5' C6' C8 166(3) . . . . ?
C5' O1' C2' C3' -45(3) . . . . ?
C5' O1' C2' C7' 68(2) . . . . ?
C5' C6' C7' C2' 12(3) . . . . ?
C5' C6' C7' C9 -143(4) . . . . ?
C5' C6' C8 O8A -176.5(17) . . . . ?
C5' C6' C8 O8B -4(3) . . . . ?
C6' C7' C9 O9A 78(4) . . . . ?
C6' C7' C9 O9B -105(4) . . . . ?
C7' C2' C3' C4' -74(4) . . . . ?
C7' C6' C8 O8A 78(3) . . . . ?
C7' C6' C8 O8B -109(3) . . . . ?
C8 C6 C7 C2 -125.7(8) . . . . ?
C8 C6 C7 C9 -1.0(13) . . . . ?
C8 C6' C7' C2' 123(3) . . . . ?
C8 C6' C7' C9 -32(5) . . . . ?
O11 C12 C13 C14 32.7(8) . . . . ?
O11 C12 C17 C16 -38.1(6) . . . . ?
O11 C12 C17 C19 83.1(7) . . . . ?
O11 C15 C16 C17 35.3(6) . . . . ?
O11 C15 C16 C18 -89.5(6) . . . . ?
C12 O11 C15 C14 49.5(6) . . . . ?
C12 O11 C15 C16 -59.3(6) . . . . ?
C12 C13 C14 C15 -0.6(8) . . . . ?
C12 C17 C19 O19B 10.9(9) . . . . ?
C12 C17 C19 O19A -174.7(6) . . . . ?
C13 C12 C17 C16 69.3(7) . . . . ?
C13 C12 C17 C19 -169.5(6) . . . . ?
C13 C14 C15 O11 -32.2(8) . . . . ?
C13 C14 C15 C16 74.1(8) . . . . ?
C14 C15 C16 C17 -71.5(7) . . . . ?
C14 C15 C16 C18 163.7(6) . . . . ?
C15 O11 C12 C13 -50.1(6) . . . . ?
C15 O11 C12 C17 61.1(6) . . . . ?
C15 C16 C17 C12 1.9(6) . . . . ?
C15 C16 C17 C19 -119.2(6) . . . . ?
C15 C16 C18 O18B 62.3(9) . . . . ?
C15 C16 C18 O18A -114.3(8) . . . . ?
C16 C17 C19 O19B 125.3(7) . . . . ?
C16 C17 C19 O19A -60.2(8) . . . . ?
C17 C12 C13 C14 -74.1(8) . . . . ?
C17 C16 C18 O18B -49.4(10) . . . . ?
C17 C16 C18 O18A 134.0(8) . . . . ?
O11' C12' C13' C14' -15(4) . . . . ?
O11' C12' C17' C16' 49(2) . . . . ?
O11' C12' C17' C19 -90(3) . . . . ?
O11' C15' C16' C17' -26(3) . . . . ?
O11' C15' C16' C18 75(2) . . . . ?
C12' O11' C15' C14' -50(3) . . . . ?
C12' O11' C15' C16' 57(2) . . . . ?
C12' C13' C14' C15' -16(5) . . . . ?
C12' C17' C19 O19B -126(2) . . . . ?
C12' C17' C19 O19A 67(3) . . . . ?
C13' C12' C17' C16' -59(3) . . . . ?
C13' C12' C17' C19 162(3) . . . . ?
C13' C14' C15' O11' 44(4) . . . . ?
C13' C14' C15' C16' -58(4) . . . . ?
C14' C15' C16' C17' 80(3) . . . . ?
C14' C15' C16' C18 -179(2) . . . . ?
C15' O11' C12' C13' 40(3) . . . . ?
C15' O11' C12' C17' -70(2) . . . . ?
C15' C16' C17' C12' -14(3) . . . . ?
C15' C16' C17' C19 107(3) . . . . ?
C15' C16' C18 O18B -178.6(15) . . . . ?
C15' C16' C18 O18A 27(2) . . . . ?
C16' C17' C19 O19B 117(3) . . . . ?
C16' C17' C19 O19A -51(4) . . . . ?
C17' C12' C13' C14' 89(4) . . . . ?
C17' C16' C18 O18B -74.2(19) . . . . ?
C17' C16' C18 O18A 131.5(17) . . . . ?
C18 C16 C17 C12 118.3(7) . . . . ?
C18 C16 C17 C19 -2.8(9) . . . . ?
C18 C16' C17' C12' -111(2) . . . . ?
C18 C16' C17' C19 10(4) . . . . ?
O21 C22 C23 C24 -32.5(8) . . . . ?
O21 C22 C27 C26 34.9(7) . . . . ?
O21 C22 C27 C29 -89.3(7) . . . . ?
O21 C25 C26 C27 -37.8(7) . . . . ?
O21 C25 C26 C28 84.4(7) . . . . ?
C22 O21 C25 C24 -49.5(7) . . . . ?
C22 O21 C25 C26 59.7(6) . . . . ?
C22 C23 C24 C25 0.3(9) . . . . ?
C22 C27 C29 O29B -123.3(8) . . . . ?
C22 C27 C29 O29A 57.1(9) . . . . ?
C23 C22 C27 C26 -72.1(7) . . . . ?
C23 C22 C27 C29 163.7(7) . . . . ?
C23 C24 C25 O21 32.1(8) . . . . ?
C23 C24 C25 C26 -73.0(8) . . . . ?
C24 C25 C26 C27 68.1(8) . . . . ?
C24 C25 C26 C28 -169.7(7) . . . . ?
C25 O21 C22 C23 49.9(6) . . . . ?
C25 O21 C22 C27 -59.9(6) . . . . ?
C25 C26 C27 C22 1.7(7) . . . . ?
C25 C26 C27 C29 120.7(7) . . . . ?
C25 C26 C28 O28B 10.0(11) . . . . ?
C25 C26 C28 O28A -176.8(6) . . . . ?
C26 C27 C29 O29B 125.2(8) . . . . ?
C26 C27 C29 O29A -54.4(10) . . . . ?
C27 C22 C23 C24 75.2(8) . . . . ?
C27 C26 C28 O28B 125.8(8) . . . . ?
C27 C26 C28 O28A -61.1(10) . . . . ?
O21' C22' C23' C24' 31(4) . . . . ?
O21' C22' C27' C26' -26(3) . . . . ?
O21' C22' C27' C29 76(2) . . . . ?
O21' C25' C26' C27' 46(3) . . . . ?
O21' C25' C26' C28 -96(3) . . . . ?
C22' O21' C25' C24' 49(3) . . . . ?
C22' O21' C25' C26' -63(2) . . . . ?
C22' C23' C24' C25' 1(4) . . . . ?
C22' C27' C29 O29B 19(2) . . . . ?
C22' C27' C29 O29A -177.0(14) . . . . ?
C23' C22' C27' C26' 80(3) . . . . ?
C23' C22' C27' C29 -178(2) . . . . ?
C23' C24' C25' O21' -34(4) . . . . ?
C23' C24' C25' C26' 74(4) . . . . ?
C24' C25' C26' C27' -61(3) . . . . ?
C24' C25' C26' C28 157(3) . . . . ?
C25' O21' C22' C23' -50(3) . . . . ?
C25' O21' C22' C27' 54(2) . . . . ?
C25' C26' C27' C22' -10(3) . . . . ?
C25' C26' C27' C29 -109(3) . . . . ?
C25' C26' C28 O28B -128(2) . . . . ?
C25' C26' C28 O28A 60(3) . . . . ?
C26' C27' C29 O29B 123(2) . . . . ?
C26' C27' C29 O29A -73(2) . . . . ?
C27' C22' C23' C24' -74(3) . . . . ?
C27' C26' C28 O28B 110(4) . . . . ?
C27' C26' C28 O28A -62(4) . . . . ?
C28 C26 C27 C22 -118.7(8) . . . . ?
C28 C26 C27 C29 0.3(12) . . . . ?
C28 C26' C27' C22' 116(4) . . . . ?
C28 C26' C27' C29 17(5) . . . . ?
O31 C32 C33 C34 30.9(8) . . . . ?
O31 C32 C37 C36 -34.0(7) . . . . ?
O31 C32 C37 C39 88.8(7) . . . . ?
O31 C35 C36 C37 37.7(7) . . . . ?
O31 C35 C36 C38 -86.8(9) . . . . ?
C32 O31 C35 C34 48.8(7) . . . . ?
C32 O31 C35 C36 -61.9(6) . . . . ?
C32 C33 C34 C35 0.4(9) . . . . ?
C32 C37 C39 O39B -67.3(9) . . . . ?
C32 C37 C39 O39A 114.0(8) . . . . ?
C33 C32 C37 C36 72.4(7) . . . . ?
C33 C32 C37 C39 -164.8(6) . . . . ?
C33 C34 C35 O31 -31.3(8) . . . . ?
C33 C34 C35 C36 74.9(9) . . . . ?
C34 C35 C36 C37 -68.8(8) . . . . ?
C34 C35 C36 C38 166.6(8) . . . . ?
C35 O31 C32 C33 -49.0(7) . . . . ?
C35 O31 C32 C37 59.2(6) . . . . ?
C35 C36 C37 C32 -2.1(7) . . . . ?
C35 C36 C37 C39 -117.7(7) . . . . ?
C35 C36 C38 O38B -7.1(13) . . . . ?
C35 C36 C38 O38A 176.0(7) . . . . ?
C36 C37 C39 O39B 43.3(12) . . . . ?
C36 C37 C39 O39A -135.4(8) . . . . ?
C37 C32 C33 C34 -73.8(8) . . . . ?
C37 C36 C38 O38B -123.6(10) . . . . ?
C37 C36 C38 O38A 59.5(12) . . . . ?
O31' C32' C33' C34' -43(4) . . . . ?
O31' C32' C37' C36' 30(3) . . . . ?
O31' C32' C37' C39 -81(3) . . . . ?
O31' C35' C36' C37' -42(3) . . . . ?
O31' C35' C36' C38 100(4) . . . . ?
C32' O31' C35' C34' -42(3) . . . . ?
C32' O31' C35' C36' 66(3) . . . . ?
C32' C33' C34' C35' 15(4) . . . . ?
C32' C37' C39 O39B 180.0(19) . . . . ?
C32' C37' C39 O39A -17(3) . . . . ?
C33' C32' C37' C36' -75(3) . . . . ?
C33' C32' C37' C39 175(3) . . . . ?
C33' C34' C35' O31' 17(4) . . . . ?
C33' C34' C35' C36' -87(4) . . . . ?
C34' C35' C36' C37' 65(3) . . . . ?
C34' C35' C36' C38 -153(4) . . . . ?
C35' O31' C32' C33' 52(3) . . . . ?
C35' O31' C32' C37' -59(2) . . . . ?
C35' C36' C37' C32' 7(3) . . . . ?
C35' C36' C37' C39 117(3) . . . . ?
C35' C36' C38 O38B 123(4) . . . . ?
C35' C36' C38 O38A -63(5) . . . . ?
C36' C37' C39 O39B 73(3) . . . . ?
C36' C37' C39 O39A -124(3) . . . . ?
C37' C32' C33' C34' 60(4) . . . . ?
C37' C36' C38 O38B -104(5) . . . . ?
C37' C36' C38 O38A 70(5) . . . . ?
C38 C36 C37 C32 121.0(9) . . . . ?
C38 C36 C37 C39 5.4(13) . . . . ?
C38 C36' C37' C32' -134(5) . . . . ?
C38 C36' C37' C39 -24(5) . . . . ?
O41 C42 C43 C44 -30.4(7) . . . . ?
O41 C42 C47 C46 38.3(6) . . . . ?
O41 C42 C47 C49 -84.9(7) . . . . ?
O41 C45 C46 C47 -33.5(6) . . . . ?
O41 C45 C46 C48 90.0(6) . . . . ?
C42 O41 C45 C44 -50.2(6) . . . . ?
C42 O41 C45 C46 59.4(6) . . . . ?
C42 C43 C44 C45 -1.2(8) . . . . ?
C42 C47 C49 O49A 171.9(6) . . . . ?
C42 C47 C49 O49B -10.3(9) . . . . ?
C43 C42 C47 C46 -67.5(6) . . . . ?
C43 C42 C47 C49 169.3(6) . . . . ?
C43 C44 C45 O41 32.9(7) . . . . ?
C43 C44 C45 C46 -73.5(7) . . . . ?
C44 C45 C46 C47 73.1(6) . . . . ?
C44 C45 C46 C48 -163.3(6) . . . . ?
C45 O41 C42 C43 49.0(6) . . . . ?
C45 O41 C42 C47 -61.1(6) . . . . ?
C45 C46 C47 C42 -2.9(6) . . . . ?
C45 C46 C47 C49 118.2(7) . . . . ?
C45 C46 C48 O48A -56.4(8) . . . . ?
C45 C46 C48 O48B 121.7(7) . . . . ?
C46 C47 C49 O49A 57.0(8) . . . . ?
C46 C47 C49 O49B -125.2(7) . . . . ?
C47 C42 C43 C44 74.6(7) . . . . ?
C47 C46 C48 O48A 56.4(9) . . . . ?
C47 C46 C48 O48B -125.5(7) . . . . ?
C48 C46 C47 C42 -122.2(7) . . . . ?
C48 C46 C47 C49 -1.1(9) . . . . ?
O51 C52 C53 C54 31.7(7) . . . . ?
O51 C52 C57 C56 -39.4(6) . . . . ?
O51 C52 C57 C59 84.2(6) . . . . ?
O51 C55 C56 C57 34.2(6) . . . . ?
O51 C55 C56 C58 -91.1(6) . . . . ?
C52 O51 C55 C54 48.6(6) . . . . ?
C52 O51 C55 C56 -60.2(6) . . . . ?
C52 C53 C54 C55 -0.2(8) . . . . ?
C52 C57 C59 O59A -172.3(5) . . . . ?
C52 C57 C59 O59B 7.9(9) . . . . ?
C53 C52 C57 C56 67.4(6) . . . . ?
C53 C52 C57 C59 -169.0(5) . . . . ?
C53 C54 C55 O51 -31.5(8) . . . . ?
C53 C54 C55 C56 74.3(7) . . . . ?
C54 C55 C56 C57 -72.5(6) . . . . ?
C54 C55 C56 C58 162.2(6) . . . . ?
C55 O51 C52 C53 -48.6(6) . . . . ?
C55 O51 C52 C57 62.0(6) . . . . ?
C55 C56 C57 C52 3.1(6) . . . . ?
C55 C56 C57 C59 -119.2(6) . . . . ?
C55 C56 C58 O58A 56.3(8) . . . . ?
C55 C56 C58 O58B -119.9(7) . . . . ?
C56 C57 C59 O59A -56.1(8) . . . . ?
C56 C57 C59 O59B 124.1(7) . . . . ?
C57 C52 C53 C54 -73.3(7) . . . . ?
C57 C56 C58 O58A -57.2(9) . . . . ?
C57 C56 C58 O58B 126.6(7) . . . . ?
C58 C56 C57 C52 123.3(6) . . . . ?
C58 C56 C57 C59 1.1(9) . . . . ?
O61 C62 C63 C64 32.3(8) . . . . ?
O61 C62 C67 C66 -34.4(7) . . . . ?
O61 C62 C67 C69 87.2(7) . . . . ?
O61 C65 C66 C67 38.0(6) . . . . ?
O61 C65 C66 C68 -86.3(7) . . . . ?
C62 O61 C65 C64 49.6(6) . . . . ?
C62 O61 C65 C66 -61.1(6) . . . . ?
C62 C63 C64 C65 0.1(8) . . . . ?
C62 C67 C69 O69B -88.4(10) . . . . ?
C62 C67 C69 O69A 88.2(8) . . . . ?
C62 C67 C69 O69C 133(2) . . . . ?
C62 C67 C69 O69D -51(2) . . . . ?
C63 C62 C67 C66 73.6(7) . . . . ?
C63 C62 C67 C69 -164.9(6) . . . . ?
C63 C64 C65 O61 -31.6(7) . . . . ?
C63 C64 C65 C66 74.2(8) . . . . ?
C64 C65 C66 C67 -68.5(6) . . . . ?
C64 C65 C66 C68 167.2(6) . . . . ?
C65 O61 C62 C63 -50.1(6) . . . . ?
C65 O61 C62 C67 59.6(6) . . . . ?
C65 C66 C67 C62 -2.5(6) . . . . ?
C65 C66 C67 C69 -119.7(7) . . . . ?
C65 C66 C68 O68B 1.8(10) . . . . ?
C65 C66 C68 O68A -174.7(6) . . . . ?
C66 C67 C69 O69B 23.0(12) . . . . ?
C66 C67 C69 O69A -160.4(7) . . . . ?
C66 C67 C69 O69C -116(2) . . . . ?
C66 C67 C69 O69D 60(2) . . . . ?
C67 C62 C63 C64 -75.0(7) . . . . ?
C67 C66 C68 O68B -112.6(8) . . . . ?
C67 C66 C68 O68A 70.9(9) . . . . ?
C68 C66 C67 C62 118.1(7) . . . . ?
C68 C66 C67 C69 0.9(10) . . . . ?
O71 C72 C73 C74 31.4(7) . . . . ?
O71 C72 C77 C76 -38.7(6) . . . . ?
O71 C72 C77 C79 85.1(6) . . . . ?
O71 C75 C76 C77 35.3(6) . . . . ?
O71 C75 C76 C78 -89.1(7) . . . . ?
C72 O71 C75 C74 49.0(6) . . . . ?
C72 O71 C75 C76 -60.7(6) . . . . ?
C72 C73 C74 C75 -0.1(8) . . . . ?
C72 C77 C79 O79B 0.1(9) . . . . ?
C72 C77 C79 O79A 175.1(6) . . . . ?
C73 C72 C77 C76 68.2(6) . . . . ?
C73 C72 C77 C79 -168.0(6) . . . . ?
C73 C74 C75 O71 -31.9(8) . . . . ?
C73 C74 C75 C76 74.4(8) . . . . ?
C74 C75 C76 C77 -72.9(7) . . . . ?
C74 C75 C76 C78 162.8(6) . . . . ?
C75 O71 C72 C73 -48.5(6) . . . . ?
C75 O71 C72 C77 61.9(6) . . . . ?
C75 C76 C77 C72 2.3(6) . . . . ?
C75 C76 C77 C79 -118.7(6) . . . . ?
C75 C76 C78 O78B 87.4(10) . . . . ?
C75 C76 C78 O78A -85.8(8) . . . . ?
C75 C76 C78 O78C -133.5(18) . . . . ?
C75 C76 C78 O78D 49(2) . . . . ?
C76 C77 C79 O79B 115.4(7) . . . . ?
C76 C77 C79 O79A -69.6(8) . . . . ?
C77 C72 C73 C74 -73.3(8) . . . . ?
C77 C76 C78 O78B -25.5(11) . . . . ?
C77 C76 C78 O78A 161.3(6) . . . . ?
C77 C76 C78 O78C 113.6(18) . . . . ?
C77 C76 C78 O78D -64(2) . . . . ?
C78 C76 C77 C72 120.6(7) . . . . ?
C78 C76 C77 C79 -0.5(9) . . . . ?
